data_7203296
loop_
_publ_author_name
'Caira, Mino R.'
'le Roex, Tanya'
'Nassimbeni, Luigi R.'

_publ_section_title
;
 Selective enclathration of picoline isomers by a resorcinarene host
;
_journal_issue 3
_journal_name_full CrystEngComm
_journal_page_first 275
_journal_paper_doi 10.1039/b601560c
_journal_volume 8
_journal_year 2006
_chemical_formula_moiety 'C76 H88 O16 S4. 5(C6 H7 N)'
_chemical_formula_sum 'C106 H123 N5 O16 S4'
_chemical_formula_weight 1851.33
_chemical_melting_point 213.1
_chemical_name_common none
_chemical_name_systematic
;
1^4^,1^6^,5^4^,5^6^-tetrahydroxy-2,4,6,8-tetrapentyl-3^4^,3^6^,7^4^,7^6^-
tetra(p-toluenesulfonyl-oxy)
-1,3,5,7(1,3)-tetrabenzenacyclooctaphane.5(2-picoline) clathrate
;
_space_group_IT_number 2
_symmetry_cell_setting triclinic
_symmetry_space_group_name_Hall '-P 1'
_symmetry_space_group_name_H-M 'P -1'
_atom_sites_solution_hydrogens geom
_atom_sites_solution_primary direct
_atom_sites_solution_secondary difmap
_audit_creation_method SHELXL-97
_cell_angle_alpha 77.8920(10)
_cell_angle_beta 86.0920(10)
_cell_angle_gamma 83.9360(10)
_cell_formula_units_Z 2
_cell_length_a 13.6878(2)
_cell_length_b 16.3438(3)
_cell_length_c 22.3279(5)
_cell_measurement_reflns_used 73118
_cell_measurement_temperature 113(2)
_cell_measurement_theta_max 27.88
_cell_measurement_theta_min 1.02
_cell_volume 4851.11(16)
_computing_cell_refinement 'Collect (Nonius, 2000)'
_computing_data_collection 'Collect (Nonius, 2000)'
_computing_data_reduction 'Collect (Nonius, 2000)'
_computing_molecular_graphics 'XSEED, a graphical interface to SHELX (1999)'
_computing_publication_material 'SHELXL-97 (Sheldrick, 1997)'
_computing_structure_refinement 'SHELXL-97 (Sheldrick, 1997)'
_computing_structure_solution 'SHELXS-97 (Sheldrick, 1990)'
_diffrn_ambient_temperature 113(2)
_diffrn_measured_fraction_theta_full 0.939
_diffrn_measured_fraction_theta_max 0.939
_diffrn_measurement_device_type 'Nonius Kappa CCD'
_diffrn_measurement_method 'combination of phi and omega'
_diffrn_radiation_monochromator graphite
_diffrn_radiation_source 'fine-focus sealed tube'
_diffrn_radiation_type MoK\a
_diffrn_radiation_wavelength 0.71073
_diffrn_reflns_av_R_equivalents 0.0561
_diffrn_reflns_av_sigmaI/netI 0.0654
_diffrn_reflns_limit_h_max 17
_diffrn_reflns_limit_h_min -18
_diffrn_reflns_limit_k_max 21
_diffrn_reflns_limit_k_min -21
_diffrn_reflns_limit_l_max 29
_diffrn_reflns_limit_l_min -28
_diffrn_reflns_number 72434
_diffrn_reflns_theta_full 27.91
_diffrn_reflns_theta_max 27.91
_diffrn_reflns_theta_min 1.80
_exptl_absorpt_coefficient_mu 0.167
_exptl_absorpt_correction_T_max 0.9754
_exptl_absorpt_correction_T_min 0.9517
_exptl_absorpt_correction_type none
_exptl_crystal_colour colourless
_exptl_crystal_density_diffrn 1.267
_exptl_crystal_density_meas ?
_exptl_crystal_density_method .
_exptl_crystal_description 'clear plates'
_exptl_crystal_F_000 1972
_exptl_crystal_size_max 0.30
_exptl_crystal_size_mid 0.20
_exptl_crystal_size_min 0.15
_refine_diff_density_max 0.823
_refine_diff_density_min -0.559
_refine_diff_density_rms 0.061
_refine_ls_extinction_method none
_refine_ls_goodness_of_fit_ref 0.980
_refine_ls_hydrogen_treatment mixed
_refine_ls_matrix_type full
_refine_ls_number_parameters 1172
_refine_ls_number_reflns 21799
_refine_ls_number_restraints 4
_refine_ls_restrained_S_all 0.980
_refine_ls_R_factor_all 0.0956
_refine_ls_R_factor_gt 0.0546
_refine_ls_shift/su_max 0.032
_refine_ls_shift/su_mean 0.001
_refine_ls_structure_factor_coef Fsqd
_refine_ls_weighting_details 'calc w=1/[\s^2^(Fo^2^)+(0.0671P)^2^+4.4029P] where P=(Fo^2^+2Fc^2^)/3'
_refine_ls_weighting_scheme calc
_refine_ls_wR_factor_gt 0.1303
_refine_ls_wR_factor_ref 0.1515
_reflns_number_gt 14737
_reflns_number_total 21799
_reflns_threshold_expression >2sigma(I)
_cod_data_source_file b601560c.txt
_cod_data_source_block H.5(2PIC)
_cod_original_sg_symbol_H-M P-1
_cod_database_code 7203296

loop_
_symmetry_equiv_pos_as_xyz
'x, y, z'
'-x, -y, -z'

loop_
_atom_site_label
_atom_site_type_symbol
_atom_site_fract_x
_atom_site_fract_y
_atom_site_fract_z
_atom_site_U_iso_or_equiv
_atom_site_adp_type
_atom_site_occupancy
_atom_site_symmetry_multiplicity
_atom_site_calc_flag
_atom_site_refinement_flags
_atom_site_disorder_assembly
_atom_site_disorder_group
C1 C 0.39288(16) 0.74258(13) 0.21200(9) 0.0175(4) Uani 1 1 d . . .
C2 C 0.41523(17) 0.82167(13) 0.21675(10) 0.0206(5) Uani 1 1 d . . .
C3 C 0.50666(17) 0.85091(13) 0.19933(10) 0.0217(5) Uani 1 1 d . . .
H3 H 0.5214 0.9038 0.2058 0.026 Uiso 1 1 calc R . .
C4 C 0.57537(16) 0.79994(13) 0.17221(10) 0.0193(4) Uani 1 1 d . . .
C5 C 0.55901(16) 0.72018(13) 0.16504(9) 0.0177(4) Uani 1 1 d . . .
C6 C 0.46730(16) 0.69321(13) 0.18666(9) 0.0171(4) Uani 1 1 d . . .
H6 H 0.4548 0.6380 0.1840 0.020 Uiso 1 1 calc R . .
O7 O 0.34288(12) 0.87170(9) 0.24539(7) 0.0240(3) Uani 1 1 d . . .
O8 O 0.23475(14) 0.99190(12) 0.25444(9) 0.0425(5) Uani 1 1 d . . .
S9 S 0.29841(5) 0.96137(4) 0.20925(3) 0.02963(15) Uani 1 1 d . . .
O10 O 0.37622(14) 1.00804(10) 0.17950(9) 0.0414(5) Uani 1 1 d . . .
C11 C 0.22694(18) 0.93895(14) 0.15345(11) 0.0258(5) Uani 1 1 d . . .
C12 C 0.13361(18) 0.91295(15) 0.16977(12) 0.0295(5) Uani 1 1 d . . .
H12 H 0.1096 0.9047 0.2113 0.035 Uiso 1 1 calc R . .
C13 C 0.07615(19) 0.89925(15) 0.12513(12) 0.0315(6) Uani 1 1 d . . .
H13 H 0.0124 0.8814 0.1364 0.038 Uiso 1 1 calc R . .
C14 C 0.1096(2) 0.91103(15) 0.06369(12) 0.0329(6) Uani 1 1 d . . .
C15 C 0.2029(2) 0.93802(16) 0.04859(12) 0.0375(6) Uani 1 1 d . . .
H15 H 0.2267 0.9470 0.0070 0.045 Uiso 1 1 calc R . .
C16 C 0.2619(2) 0.95205(15) 0.09267(12) 0.0325(6) Uani 1 1 d . . .
H16 H 0.3255 0.9704 0.0815 0.039 Uiso 1 1 calc R . .
C17 C 0.0474(3) 0.89429(18) 0.01573(14) 0.0470(8) Uani 1 1 d . . .
H11D H 0.0540 0.9375 -0.0217 0.070 Uiso 1 1 calc R . .
H11E H -0.0216 0.8955 0.0308 0.070 Uiso 1 1 calc R . .
H11F H 0.0691 0.8389 0.0067 0.070 Uiso 1 1 calc R . .
O18 O 0.67114(11) 0.82672(9) 0.15580(7) 0.0227(3) Uani 1 1 d . . .
O19 O 0.61870(15) 0.97420(10) 0.10861(8) 0.0387(5) Uani 1 1 d . . .
S20 S 0.68898(5) 0.90571(3) 0.10203(3) 0.02569(14) Uani 1 1 d . . .
O21 O 0.79118(13) 0.91390(11) 0.10472(8) 0.0348(4) Uani 1 1 d . . .
C22 C 0.66869(17) 0.87307(13) 0.03445(10) 0.0223(5) Uani 1 1 d . . .
C23 C 0.57845(19) 0.89369(15) 0.00746(12) 0.0310(6) Uani 1 1 d . . .
H23 H 0.5261 0.9236 0.0264 0.037 Uiso 1 1 calc R . .
C24 C 0.5658(2) 0.87015(16) -0.04717(13) 0.0377(7) Uani 1 1 d . . .
H24 H 0.5044 0.8846 -0.0659 0.045 Uiso 1 1 calc R . .
C25 C 0.6411(2) 0.82583(16) -0.07530(12) 0.0385(7) Uani 1 1 d . . .
C26 C 0.7305(2) 0.80568(16) -0.04741(12) 0.0335(6) Uani 1 1 d . . .
H26 H 0.7825 0.7751 -0.0661 0.040 Uiso 1 1 calc R . .
C27 C 0.74541(18) 0.82921(14) 0.00718(11) 0.0266(5) Uani 1 1 d . . .
H27 H 0.8072 0.8155 0.0256 0.032 Uiso 1 1 calc R . .
C28 C 0.6269(3) 0.8000(2) -0.13472(14) 0.0597(10) Uani 1 1 d . . .
H28A H 0.6814 0.8167 -0.1640 0.090 Uiso 1 1 calc R . .
H28B H 0.5647 0.8277 -0.1515 0.090 Uiso 1 1 calc R . .
H28C H 0.6253 0.7389 -0.1273 0.090 Uiso 1 1 calc R . .
C29 C 0.63265(16) 0.66324(13) 0.13484(9) 0.0176(4) Uani 1 1 d . . .
H29 H 0.6946 0.6919 0.1253 0.021 Uiso 1 1 calc R . .
C30 C 0.59570(16) 0.65339(13) 0.07377(10) 0.0189(4) Uani 1 1 d . . .
H30A H 0.5363 0.6223 0.0820 0.023 Uiso 1 1 calc R . .
H30B H 0.5763 0.7098 0.0491 0.023 Uiso 1 1 calc R . .
C31 C 0.67148(16) 0.60736(14) 0.03649(10) 0.0201(5) Uani 1 1 d . . .
H31A H 0.7227 0.6452 0.0190 0.024 Uiso 1 1 calc R . .
H31B H 0.7037 0.5580 0.0642 0.024 Uiso 1 1 calc R . .
C32 C 0.62825(17) 0.57784(14) -0.01517(10) 0.0231(5) Uani 1 1 d . . .
H32A H 0.5918 0.6264 -0.0413 0.028 Uiso 1 1 calc R . .
H32B H 0.5808 0.5365 0.0025 0.028 Uiso 1 1 calc R . .
C33 C 0.70640(18) 0.53766(15) -0.05488(11) 0.0276(5) Uani 1 1 d . . .
H33A H 0.7473 0.5815 -0.0778 0.033 Uiso 1 1 calc R . .
H33B H 0.7498 0.4954 -0.0279 0.033 Uiso 1 1 calc R . .
C34 C 0.6635(2) 0.49544(18) -0.10025(12) 0.0379(6) Uani 1 1 d . . .
H34A H 0.6231 0.4518 -0.0780 0.057 Uiso 1 1 calc R . .
H34B H 0.7171 0.4699 -0.1237 0.057 Uiso 1 1 calc R . .
H34C H 0.6228 0.5374 -0.1283 0.057 Uiso 1 1 calc R . .
C35 C 0.65791(16) 0.57950(13) 0.17878(10) 0.0181(4) Uani 1 1 d . . .
C36 C 0.72332(16) 0.57672(13) 0.22433(10) 0.0200(5) Uani 1 1 d . . .
C37 C 0.75022(17) 0.50174(14) 0.26427(10) 0.0235(5) Uani 1 1 d . . .
H37 H 0.7937 0.5011 0.2958 0.028 Uiso 1 1 calc R . .
C38 C 0.71410(17) 0.42738(13) 0.25855(10) 0.0221(5) Uani 1 1 d . . .
C39 C 0.64978(16) 0.42725(13) 0.21264(10) 0.0202(5) Uani 1 1 d . . .
C40 C 0.62189(16) 0.50428(13) 0.17454(10) 0.0187(4) Uani 1 1 d . . .
H40 H 0.5761 0.5056 0.1442 0.022 Uiso 1 1 calc R . .
O41 O 0.75804(12) 0.65094(9) 0.22741(7) 0.0233(3) Uani 1 1 d D . .
H41 H 0.8097(15) 0.6429(19) 0.2570(10) 0.052(9) Uiso 1 1 d D . .
O42 O 0.74144(13) 0.35236(10) 0.29630(8) 0.0293(4) Uani 1 1 d D . .
H42 H 0.783(2) 0.358(2) 0.3279(11) 0.072(11) Uiso 1 1 d D . .
C43 C 0.61913(17) 0.34438(13) 0.20310(10) 0.0209(5) Uani 1 1 d . . .
H43 H 0.6769 0.3017 0.2124 0.025 Uiso 1 1 calc R . .
C44 C 0.59338(18) 0.34612(14) 0.13652(10) 0.0245(5) Uani 1 1 d . . .
H44A H 0.5665 0.2926 0.1353 0.029 Uiso 1 1 calc R . .
H44B H 0.5408 0.3920 0.1246 0.029 Uiso 1 1 calc R . .
C45 C 0.6791(2) 0.35851(15) 0.08917(12) 0.0321(6) Uani 1 1 d . . .
H45A H 0.6523 0.3816 0.0483 0.039 Uiso 1 1 calc R . .
H45B H 0.7189 0.4008 0.0989 0.039 Uiso 1 1 calc R . .
C46 C 0.7462(2) 0.27926(17) 0.08559(12) 0.0357(6) Uani 1 1 d . . .
H46A H 0.7715 0.2554 0.1267 0.043 Uiso 1 1 calc R . .
H46B H 0.8032 0.2949 0.0574 0.043 Uiso 1 1 calc R . .
C47 C 0.6979(2) 0.21084(17) 0.06384(12) 0.0372(6) Uani 1 1 d . . .
H47A H 0.7474 0.1625 0.0625 0.045 Uiso 1 1 calc R . .
H47B H 0.6447 0.1911 0.0940 0.045 Uiso 1 1 calc R . .
C48 C 0.6553(2) 0.24044(19) 0.00125(14) 0.0453(7) Uani 1 1 d . . .
H48A H 0.5988 0.2819 0.0038 0.068 Uiso 1 1 calc R . .
H48B H 0.6341 0.1924 -0.0126 0.068 Uiso 1 1 calc R . .
H48C H 0.7056 0.2662 -0.0280 0.068 Uiso 1 1 calc R . .
C49 C 0.53345(17) 0.31133(13) 0.24541(10) 0.0206(5) Uani 1 1 d . . .
C50 C 0.52307(17) 0.22535(13) 0.25932(10) 0.0212(5) Uani 1 1 d . . .
C51 C 0.44237(17) 0.19155(14) 0.29212(10) 0.0231(5) Uani 1 1 d . . .
H51 H 0.4371 0.1327 0.3007 0.028 Uiso 1 1 calc R . .
C52 C 0.36968(17) 0.24633(14) 0.31190(10) 0.0219(5) Uani 1 1 d . . .
C53 C 0.37251(17) 0.33363(13) 0.29798(10) 0.0211(5) Uani 1 1 d . . .
C54 C 0.45634(17) 0.36373(13) 0.26538(10) 0.0211(5) Uani 1 1 d . . .
H54 H 0.4613 0.4226 0.2563 0.025 Uiso 1 1 calc R . .
O55 O 0.59428(11) 0.17209(9) 0.23333(7) 0.0229(3) Uani 1 1 d . . .
O56 O 0.65919(13) 0.11801(11) 0.33557(7) 0.0310(4) Uani 1 1 d . . .
S57 S 0.65764(4) 0.09708(3) 0.27686(3) 0.02298(13) Uani 1 1 d . . .
O58 O 0.62222(13) 0.02043(10) 0.27153(8) 0.0306(4) Uani 1 1 d . . .
C59 C 0.77252(17) 0.10742(14) 0.23790(10) 0.0232(5) Uani 1 1 d . . .
C60 C 0.83038(18) 0.16663(15) 0.24922(12) 0.0288(5) Uani 1 1 d . . .
H60 H 0.8089 0.2004 0.2783 0.035 Uiso 1 1 calc R . .
C61 C 0.91996(19) 0.17553(16) 0.21725(12) 0.0337(6) Uani 1 1 d . . .
H61 H 0.9602 0.2160 0.2245 0.040 Uiso 1 1 calc R . .
C62 C 0.95257(18) 0.12638(16) 0.17456(12) 0.0315(6) Uani 1 1 d . . .
C63 C 0.89305(18) 0.06708(15) 0.16475(11) 0.0297(5) Uani 1 1 d . . .
H63 H 0.9146 0.0329 0.1359 0.036 Uiso 1 1 calc R . .
C64 C 0.80281(18) 0.05683(14) 0.19625(11) 0.0266(5) Uani 1 1 d . . .
H64 H 0.7627 0.0160 0.1894 0.032 Uiso 1 1 calc R . .
C65 C 1.0498(2) 0.13863(19) 0.13947(15) 0.0451(7) Uani 1 1 d . . .
H65A H 1.0619 0.0983 0.1123 0.068 Uiso 1 1 calc R . .
H65B H 1.1026 0.1296 0.1684 0.068 Uiso 1 1 calc R . .
H65C H 1.0482 0.1960 0.1149 0.068 Uiso 1 1 calc R . .
O66 O 0.28289(12) 0.21265(9) 0.34137(7) 0.0257(4) Uani 1 1 d . . .
O67 O 0.33351(14) 0.21270(11) 0.44556(8) 0.0353(4) Uani 1 1 d . . .
S68 S 0.28427(4) 0.16546(4) 0.41215(3) 0.02665(14) Uani 1 1 d . . .
O69 O 0.18364(13) 0.15198(11) 0.42663(9) 0.0369(4) Uani 1 1 d . . .
C70 C 0.35427(17) 0.07011(14) 0.40990(10) 0.0235(5) Uani 1 1 d . . .
C71 C 0.45095(19) 0.05940(15) 0.42692(11) 0.0295(5) Uani 1 1 d . . .
H71 H 0.4773 0.1004 0.4440 0.035 Uiso 1 1 calc R . .
C72 C 0.50823(19) -0.01265(16) 0.41839(12) 0.0340(6) Uani 1 1 d . . .
H72 H 0.5744 -0.0211 0.4304 0.041 Uiso 1 1 calc R . .
C73 C 0.47167(19) -0.07272(15) 0.39288(11) 0.0310(6) Uani 1 1 d . . .
C74 C 0.37391(19) -0.06124(15) 0.37778(12) 0.0315(6) Uani 1 1 d . . .
H74 H 0.3471 -0.1029 0.3616 0.038 Uiso 1 1 calc R . .
C75 C 0.31485(18) 0.00994(15) 0.38600(12) 0.0298(5) Uani 1 1 d . . .
H75 H 0.2480 0.0174 0.3754 0.036 Uiso 1 1 calc R . .
C76 C 0.5373(2) -0.14721(17) 0.37945(15) 0.0443(7) Uani 1 1 d . . .
H76A H 0.5828 -0.1286 0.3446 0.066 Uiso 1 1 calc R . .
H76B H 0.4971 -0.1883 0.3695 0.066 Uiso 1 1 calc R . .
H76C H 0.5749 -0.1732 0.4155 0.066 Uiso 1 1 calc R . .
C77 C 0.27926(16) 0.39028(13) 0.30760(10) 0.0215(5) Uani 1 1 d . . .
H77 H 0.2433 0.3613 0.3453 0.026 Uiso 1 1 calc R . .
C78 C 0.21631(19) 0.39066(16) 0.25271(12) 0.0333(6) Uiso 1 1 d . . .
C83 C 0.29518(16) 0.47753(13) 0.31742(10) 0.0193(4) Uani 1 1 d . . .
C84 C 0.30380(16) 0.48877(13) 0.37680(10) 0.0197(5) Uani 1 1 d . . .
C85 C 0.31172(16) 0.56856(13) 0.38846(10) 0.0203(5) Uani 1 1 d . . .
H85 H 0.3176 0.5751 0.4293 0.024 Uiso 1 1 calc R . .
C86 C 0.31096(15) 0.63837(13) 0.34053(10) 0.0175(4) Uani 1 1 d . . .
C87 C 0.30044(15) 0.62997(13) 0.28009(10) 0.0181(4) Uani 1 1 d . . .
C88 C 0.29399(15) 0.54934(13) 0.27032(10) 0.0188(4) Uani 1 1 d . . .
H88 H 0.2885 0.5426 0.2295 0.023 Uiso 1 1 calc R . .
O89 O 0.30284(13) 0.41982(10) 0.42348(7) 0.0280(4) Uani 1 1 d D . .
H89 H 0.315(2) 0.4315(18) 0.4630(6) 0.047(8) Uiso 1 1 d D . .
O90 O 0.31820(12) 0.71702(9) 0.34985(7) 0.0223(3) Uani 1 1 d D . .
H90 H 0.326(2) 0.7151(19) 0.3934(4) 0.051(9) Uiso 1 1 d D . .
C91 C 0.29247(16) 0.70981(13) 0.23022(10) 0.0188(4) Uani 1 1 d . . .
H91 H 0.2511 0.7537 0.2482 0.023 Uiso 1 1 calc R . .
C92 C 0.24363(16) 0.70190(14) 0.17233(10) 0.0207(5) Uani 1 1 d . . .
H92A H 0.2497 0.7544 0.1414 0.025 Uiso 1 1 calc R . .
H92B H 0.2806 0.6556 0.1556 0.025 Uiso 1 1 calc R . .
C93 C 0.13559(17) 0.68545(15) 0.18063(11) 0.0244(5) Uani 1 1 d . . .
H93A H 0.1283 0.6334 0.2119 0.029 Uiso 1 1 calc R . .
H93B H 0.0972 0.7325 0.1958 0.029 Uiso 1 1 calc R . .
C94 C 0.09448(18) 0.67639(16) 0.12104(12) 0.0299(5) Uani 1 1 d . . .
H94A H 0.1154 0.7225 0.0879 0.036 Uiso 1 1 calc R . .
H94B H 0.1240 0.6228 0.1108 0.036 Uiso 1 1 calc R . .
C95 C -0.0163(2) 0.6777(2) 0.12187(15) 0.0456(7) Uani 1 1 d . . .
H95A H -0.0461 0.7340 0.1267 0.055 Uiso 1 1 calc R . .
H95B H -0.0384 0.6362 0.1579 0.055 Uiso 1 1 calc R . .
C96 C -0.0530(3) 0.6579(2) 0.06443(18) 0.0610(10) Uani 1 1 d . . .
H96A H -0.0369 0.7018 0.0290 0.092 Uiso 1 1 calc R . .
H96B H -0.1245 0.6557 0.0689 0.092 Uiso 1 1 calc R . .
H96C H -0.0214 0.6035 0.0582 0.092 Uiso 1 1 calc R . .
C79A C 0.1169(3) 0.4342(3) 0.2511(2) 0.0318(10) Uiso 0.70 1 d P . .
C80A C 0.0667(4) 0.4157(4) 0.1940(3) 0.0436(12) Uiso 0.60 1 d P . .
C81A C -0.0411(4) 0.4473(4) 0.1952(3) 0.0532(13) Uiso 0.60 1 d P . .
C82A C -0.0911(4) 0.4305(4) 0.1404(3) 0.0537(14) Uiso 0.60 1 d P . .
C79B C 0.0986(7) 0.4363(5) 0.2716(5) 0.026(2) Uiso 0.30 1 d P . .
C80B C 0.0239(9) 0.4121(7) 0.2294(5) 0.023(2) Uiso 0.20 1 d P . .
C81B C 0.0194(11) 0.3803(10) 0.1850(7) 0.043(3) Uiso 0.20 1 d P . .
C82B C -0.0377(7) 0.4095(5) 0.1225(4) 0.054(2) Uiso 0.40 1 d P . .
C80C C 0.0481(8) 0.4619(8) 0.2034(5) 0.023(2) Uiso 0.20 1 d P . .
C81C C 0.0522(10) 0.4290(9) 0.1558(7) 0.035(3) Uiso 0.20 1 d P . .
N1G N 0.34555(15) 0.73027(12) 0.46585(9) 0.0258(4) Uani 1 1 d . . .
C1G C 0.28396(18) 0.77174(15) 0.50128(11) 0.0276(5) Uani 1 1 d . . .
C2G C 0.3109(2) 0.78133(17) 0.55799(12) 0.0340(6) Uani 1 1 d . . .
H2G H 0.2666 0.8110 0.5824 0.041 Uiso 1 1 calc R . .
C3G C 0.4017(2) 0.74777(17) 0.57893(12) 0.0374(6) Uani 1 1 d . . .
H3G H 0.4205 0.7535 0.6179 0.045 Uiso 1 1 calc R . .
C4G C 0.4652(2) 0.70564(16) 0.54229(12) 0.0332(6) Uani 1 1 d . . .
H4G H 0.5287 0.6821 0.5553 0.040 Uiso 1 1 calc R . .
C5G C 0.43400(19) 0.69889(15) 0.48686(11) 0.0289(5) Uani 1 1 d . . .
H5G H 0.4778 0.6701 0.4616 0.035 Uiso 1 1 calc R . .
C6G C 0.1859(2) 0.80622(18) 0.47624(14) 0.0395(6) Uani 1 1 d . . .
HGA H 0.1953 0.8379 0.4342 0.059 Uiso 1 1 calc R . .
HGB H 0.1523 0.8435 0.5018 0.059 Uiso 1 1 calc R . .
HGC H 0.1460 0.7598 0.4763 0.059 Uiso 1 1 calc R . .
N11G N 0.86681(15) 0.36549(12) 0.38684(9) 0.0287(5) Uani 1 1 d . . .
C11G C 0.95566(19) 0.32316(16) 0.39459(12) 0.0328(6) Uani 1 1 d . . .
C12G C 1.0164(2) 0.33453(19) 0.43889(14) 0.0435(7) Uani 1 1 d . . .
H12G H 1.0801 0.3050 0.4428 0.052 Uiso 1 1 calc R . .
C13G C 0.9839(2) 0.3887(2) 0.47695(14) 0.0440(7) Uani 1 1 d . . .
H13G H 1.0244 0.3968 0.5078 0.053 Uiso 1 1 calc R . .
C14G C 0.8913(2) 0.43137(18) 0.46974(13) 0.0406(7) Uani 1 1 d . . .
H14G H 0.8665 0.4688 0.4956 0.049 Uiso 1 1 calc R . .
C15G C 0.8367(2) 0.41810(17) 0.42442(12) 0.0364(6) Uani 1 1 d . . .
H15G H 0.7734 0.4480 0.4192 0.044 Uiso 1 1 calc R . .
C16G C 0.9843(2) 0.2624(2) 0.35317(17) 0.0561(9) Uani 1 1 d . . .
H1GB H 0.9516 0.2109 0.3683 0.084 Uiso 1 1 calc R . .
H1GA H 1.0557 0.2486 0.3526 0.084 Uiso 1 1 calc R . .
H1GC H 0.9642 0.2878 0.3116 0.084 Uiso 1 1 calc R . .
N21G N 0.34179(15) 0.43254(12) 0.53997(9) 0.0276(5) Uani 1 1 d . . .
C21G C 0.31927(19) 0.36591(15) 0.58362(11) 0.0306(6) Uani 1 1 d . . .
C22G C 0.3605(2) 0.35035(19) 0.64075(12) 0.0418(7) Uani 1 1 d . . .
H22G H 0.3454 0.3024 0.6708 0.050 Uiso 1 1 calc R . .
C23G C 0.4231(2) 0.4043(2) 0.65369(13) 0.0473(8) Uani 1 1 d . . .
H23G H 0.4518 0.3938 0.6925 0.057 Uiso 1 1 calc R . .
C24G C 0.4434(2) 0.4736(2) 0.60953(13) 0.0429(7) Uani 1 1 d . . .
H24G H 0.4849 0.5129 0.6175 0.051 Uiso 1 1 calc R . .
C25G C 0.40234(19) 0.48464(17) 0.55377(12) 0.0334(6) Uani 1 1 d . . .
H25G H 0.4176 0.5319 0.5231 0.040 Uiso 1 1 calc R . .
C26G C 0.2485(2) 0.31152(17) 0.56753(13) 0.0423(7) Uani 1 1 d . . .
H2GA H 0.1838 0.3433 0.5619 0.064 Uiso 1 1 calc R . .
H2GB H 0.2433 0.2621 0.6007 0.064 Uiso 1 1 calc R . .
H2GC H 0.2718 0.2935 0.5295 0.064 Uiso 1 1 calc R . .
N31G N 0.90819(14) 0.65719(13) 0.29784(9) 0.0274(4) Uani 1 1 d . . .
C31G C 0.92621(18) 0.73705(16) 0.29626(11) 0.0298(5) Uani 1 1 d . . .
C32G C 1.00564(19) 0.75475(18) 0.32552(12) 0.0363(6) Uani 1 1 d . . .
H32G H 1.0168 0.8113 0.3249 0.044 Uiso 1 1 calc R . .
C33G C 1.06794(19) 0.6895(2) 0.35546(13) 0.0402(7) Uani 1 1 d . . .
H33G H 1.1229 0.7007 0.3752 0.048 Uiso 1 1 calc R . .
C34G C 1.04994(19) 0.60741(19) 0.35651(12) 0.0379(6) Uani 1 1 d . . .
H34G H 1.0922 0.5614 0.3766 0.045 Uiso 1 1 calc R . .
C35G C 0.96920(18) 0.59462(17) 0.32770(12) 0.0326(6) Uani 1 1 d . . .
H35G H 0.9558 0.5384 0.3290 0.039 Uiso 1 1 calc R . .
C36G C 0.8582(2) 0.80507(17) 0.26071(13) 0.0396(7) Uani 1 1 d . . .
H3GA H 0.8638 0.8016 0.2173 0.059 Uiso 1 1 calc R . .
H3GB H 0.8759 0.8600 0.2651 0.059 Uiso 1 1 calc R . .
H3GC H 0.7904 0.7981 0.2765 0.059 Uiso 1 1 calc R . .
N41G N 0.9284(2) -0.04132(16) 0.33880(10) 0.0487(11) Uiso 0.71 1 d PG . .
C41G C 0.87785(16) -0.03858(14) 0.39459(10) 0.0388(9) Uiso 0.71 1 d PG . .
C42G C 0.9096(2) 0.00829(18) 0.43351(10) 0.0502(13) Uiso 0.71 1 d PG . .
C43G C 0.9920(2) 0.05241(18) 0.41665(12) 0.0497(11) Uiso 0.71 1 d PG . .
C44G C 1.04254(17) 0.04966(16) 0.36086(13) 0.0425(10) Uiso 0.71 1 d PG . .
C45G C 1.0108(2) 0.00280(19) 0.32194(10) 0.0492(11) Uiso 0.71 1 d PG . .
C46G C 0.7869(2) -0.0877(2) 0.40828(18) 0.0708(15) Uiso 0.71 1 d PG . .
N51G N 0.8987(5) -0.0449(4) 0.3442(2) 0.043(2) Uiso 0.29 1 d PG . .
C51G C 0.9616(4) -0.0030(4) 0.3710(3) 0.049(3) Uiso 0.29 1 d PG . .
C52G C 0.9379(5) 0.0135(5) 0.4291(3) 0.056(3) Uiso 0.29 1 d PG . .
C53G C 0.8515(6) -0.0119(6) 0.4605(3) 0.073(4) Uiso 0.29 1 d PG . .
C54G C 0.7886(5) -0.0537(5) 0.4337(3) 0.054(3) Uiso 0.29 1 d PG . .
C55G C 0.8122(5) -0.0702(5) 0.3756(3) 0.073(4) Uiso 0.29 1 d PG . .
C56G C 1.0421(5) 0.0184(6) 0.3339(4) 0.055(3) Uiso 0.29 1 d PG . .

loop_
_atom_site_aniso_label
_atom_site_aniso_U_11
_atom_site_aniso_U_22
_atom_site_aniso_U_33
_atom_site_aniso_U_23
_atom_site_aniso_U_13
_atom_site_aniso_U_12
C1 0.0221(11) 0.0168(10) 0.0121(10) -0.0002(8) -0.0019(8) 0.0003(8)
C2 0.0276(12) 0.0178(11) 0.0151(10) -0.0037(8) 0.0004(9) 0.0026(9)
C3 0.0329(13) 0.0160(10) 0.0173(11) -0.0057(9) -0.0022(9) -0.0021(9)
C4 0.0216(11) 0.0202(11) 0.0161(10) -0.0019(9) -0.0018(8) -0.0045(9)
C5 0.0228(11) 0.0163(10) 0.0131(10) -0.0017(8) -0.0027(8) 0.0002(8)
C6 0.0238(11) 0.0134(10) 0.0139(10) -0.0024(8) -0.0028(8) -0.0010(8)
O7 0.0298(9) 0.0184(8) 0.0234(8) -0.0074(6) 0.0007(7) 0.0049(6)
O8 0.0492(12) 0.0379(10) 0.0445(11) -0.0264(9) -0.0127(9) 0.0198(9)
S9 0.0359(4) 0.0175(3) 0.0363(4) -0.0092(2) -0.0073(3) 0.0052(2)
O10 0.0445(11) 0.0191(9) 0.0585(13) 0.0020(8) -0.0157(10) -0.0044(8)
C11 0.0327(13) 0.0157(11) 0.0281(13) -0.0052(9) -0.0039(10) 0.0047(9)
C12 0.0321(14) 0.0268(12) 0.0279(13) -0.0074(10) 0.0019(10) 0.0061(10)
C13 0.0298(14) 0.0251(12) 0.0383(15) -0.0072(11) -0.0030(11) 0.0066(10)
C14 0.0464(16) 0.0171(12) 0.0336(14) -0.0028(10) -0.0086(12) 0.0038(11)
C15 0.0618(19) 0.0252(13) 0.0242(13) -0.0019(11) 0.0013(12) -0.0058(12)
C16 0.0406(15) 0.0225(12) 0.0323(14) -0.0017(10) 0.0058(11) -0.0058(11)
C17 0.067(2) 0.0318(15) 0.0424(17) -0.0060(13) -0.0235(15) 0.0022(14)
O18 0.0264(9) 0.0198(8) 0.0226(8) -0.0041(6) -0.0003(6) -0.0065(6)
O19 0.0564(12) 0.0180(8) 0.0385(11) -0.0044(8) 0.0122(9) -0.0009(8)
S20 0.0336(3) 0.0186(3) 0.0258(3) -0.0052(2) 0.0033(2) -0.0084(2)
O21 0.0373(10) 0.0393(10) 0.0321(10) -0.0090(8) 0.0004(8) -0.0213(8)
C22 0.0260(12) 0.0179(11) 0.0218(11) 0.0004(9) -0.0006(9) -0.0059(9)
C23 0.0296(14) 0.0219(12) 0.0379(15) 0.0039(11) -0.0036(11) -0.0044(10)
C24 0.0435(16) 0.0280(13) 0.0394(16) 0.0097(12) -0.0195(13) -0.0149(12)
C25 0.064(2) 0.0282(14) 0.0250(13) 0.0046(11) -0.0062(13) -0.0273(13)
C26 0.0448(16) 0.0290(13) 0.0275(13) -0.0062(11) 0.0096(12) -0.0140(11)
C27 0.0272(13) 0.0257(12) 0.0266(13) -0.0035(10) 0.0030(10) -0.0076(10)
C28 0.113(3) 0.0405(17) 0.0312(16) -0.0001(13) -0.0174(18) -0.0381(18)
C29 0.0213(11) 0.0156(10) 0.0157(10) -0.0032(8) 0.0001(8) -0.0009(8)
C30 0.0223(11) 0.0175(10) 0.0168(11) -0.0030(8) 0.0000(8) -0.0023(8)
C31 0.0228(12) 0.0196(11) 0.0182(11) -0.0042(9) 0.0010(9) -0.0044(9)
C32 0.0249(12) 0.0246(12) 0.0205(11) -0.0065(9) 0.0001(9) -0.0024(9)
C33 0.0328(14) 0.0304(13) 0.0206(12) -0.0091(10) 0.0037(10) -0.0025(10)
C34 0.0454(16) 0.0435(16) 0.0284(14) -0.0202(12) -0.0029(12) 0.0057(12)
C35 0.0200(11) 0.0180(10) 0.0160(10) -0.0036(8) 0.0012(8) -0.0006(8)
C36 0.0225(12) 0.0193(11) 0.0192(11) -0.0068(9) 0.0004(9) -0.0012(9)
C37 0.0301(13) 0.0221(11) 0.0189(11) -0.0057(9) -0.0077(9) 0.0014(9)
C38 0.0305(13) 0.0164(11) 0.0177(11) -0.0015(9) -0.0005(9) 0.0007(9)
C39 0.0241(12) 0.0166(10) 0.0198(11) -0.0040(9) 0.0016(9) -0.0025(9)
C40 0.0206(11) 0.0196(11) 0.0161(10) -0.0042(8) -0.0012(8) -0.0016(8)
O41 0.0290(9) 0.0190(8) 0.0233(8) -0.0050(6) -0.0086(7) -0.0032(6)
O42 0.0425(11) 0.0173(8) 0.0270(9) -0.0014(7) -0.0101(8) 0.0015(7)
C43 0.0257(12) 0.0161(10) 0.0208(11) -0.0042(9) 0.0013(9) -0.0015(9)
C44 0.0349(13) 0.0182(11) 0.0211(12) -0.0053(9) 0.0010(10) -0.0045(9)
C45 0.0460(16) 0.0269(13) 0.0251(13) -0.0090(10) 0.0084(11) -0.0098(11)
C46 0.0406(16) 0.0383(15) 0.0291(14) -0.0112(12) 0.0034(11) -0.0016(12)
C47 0.0445(16) 0.0331(14) 0.0337(15) -0.0099(12) 0.0028(12) 0.0013(12)
C48 0.0459(18) 0.0481(18) 0.0441(17) -0.0140(14) -0.0095(14) -0.0005(14)
C49 0.0270(12) 0.0185(11) 0.0171(11) -0.0051(9) -0.0012(9) -0.0020(9)
C50 0.0272(12) 0.0166(11) 0.0192(11) -0.0055(9) -0.0003(9) 0.0039(9)
C51 0.0309(13) 0.0156(10) 0.0222(12) -0.0032(9) -0.0006(9) -0.0013(9)
C52 0.0245(12) 0.0195(11) 0.0209(11) -0.0030(9) 0.0018(9) -0.0022(9)
C53 0.0262(12) 0.0171(10) 0.0192(11) -0.0036(9) -0.0012(9) 0.0010(9)
C54 0.0294(12) 0.0137(10) 0.0196(11) -0.0034(8) -0.0008(9) -0.0003(9)
O55 0.0289(9) 0.0187(8) 0.0191(8) -0.0034(6) 0.0019(6) 0.0034(6)
O56 0.0374(10) 0.0338(9) 0.0206(9) -0.0064(7) 0.0007(7) 0.0026(8)
S57 0.0287(3) 0.0170(3) 0.0216(3) -0.0028(2) 0.0026(2) 0.0008(2)
O58 0.0368(10) 0.0158(8) 0.0372(10) -0.0020(7) 0.0058(8) -0.0046(7)
C59 0.0253(12) 0.0197(11) 0.0237(12) -0.0047(9) 0.0002(9) 0.0027(9)
C60 0.0320(14) 0.0249(12) 0.0312(13) -0.0105(10) -0.0007(11) -0.0015(10)
C61 0.0316(14) 0.0318(14) 0.0399(15) -0.0102(12) -0.0009(11) -0.0078(11)
C62 0.0259(13) 0.0320(13) 0.0329(14) -0.0013(11) 0.0005(10) 0.0015(10)
C63 0.0317(14) 0.0270(13) 0.0291(13) -0.0083(10) 0.0024(10) 0.0059(10)
C64 0.0302(13) 0.0221(12) 0.0278(13) -0.0074(10) -0.0007(10) 0.0004(10)
C65 0.0310(15) 0.0461(17) 0.0548(19) -0.0073(14) 0.0110(13) -0.0019(12)
O66 0.0263(9) 0.0180(8) 0.0303(9) -0.0012(7) 0.0027(7) -0.0010(6)
O67 0.0491(11) 0.0289(9) 0.0307(10) -0.0130(8) 0.0066(8) -0.0079(8)
S68 0.0284(3) 0.0206(3) 0.0292(3) -0.0043(2) 0.0078(2) -0.0019(2)
O69 0.0275(10) 0.0291(9) 0.0485(11) -0.0015(8) 0.0136(8) -0.0007(7)
C70 0.0247(12) 0.0213(11) 0.0223(12) -0.0008(9) 0.0023(9) -0.0017(9)
C71 0.0335(14) 0.0286(13) 0.0253(13) -0.0018(10) -0.0024(10) -0.0049(10)
C72 0.0265(13) 0.0332(14) 0.0364(15) 0.0052(11) -0.0057(11) 0.0023(11)
C73 0.0361(14) 0.0223(12) 0.0280(13) 0.0052(10) 0.0062(11) 0.0014(10)
C74 0.0374(15) 0.0225(12) 0.0340(14) -0.0052(10) -0.0014(11) -0.0020(10)
C75 0.0260(13) 0.0233(12) 0.0390(15) -0.0033(11) -0.0048(11) -0.0016(10)
C76 0.0418(17) 0.0281(14) 0.0547(19) 0.0003(13) 0.0128(14) 0.0065(12)
C77 0.0256(12) 0.0154(10) 0.0223(12) -0.0026(9) -0.0007(9) 0.0005(9)
C83 0.0185(11) 0.0184(11) 0.0205(11) -0.0043(9) -0.0005(9) 0.0015(8)
C84 0.0195(11) 0.0193(11) 0.0179(11) -0.0003(9) -0.0013(8) 0.0017(8)
C85 0.0234(12) 0.0222(11) 0.0150(11) -0.0044(9) -0.0022(9) 0.0014(9)
C86 0.0159(11) 0.0172(10) 0.0190(11) -0.0041(8) -0.0005(8) 0.0010(8)
C87 0.0185(11) 0.0177(10) 0.0163(10) -0.0020(8) 0.0008(8) 0.0019(8)
C88 0.0192(11) 0.0198(11) 0.0168(11) -0.0051(9) 0.0009(8) 0.0022(8)
O89 0.0443(10) 0.0183(8) 0.0189(8) 0.0023(7) -0.0041(7) -0.0015(7)
O90 0.0341(9) 0.0167(7) 0.0166(8) -0.0039(6) -0.0036(7) -0.0015(6)
C91 0.0215(11) 0.0178(10) 0.0163(11) -0.0039(8) -0.0002(8) 0.0023(8)
C92 0.0240(12) 0.0195(11) 0.0174(11) -0.0022(9) -0.0019(9) 0.0016(9)
C93 0.0229(12) 0.0247(12) 0.0233(12) -0.0003(9) -0.0034(9) 0.0011(9)
C94 0.0271(13) 0.0280(13) 0.0335(14) -0.0031(11) -0.0085(10) -0.0003(10)
C95 0.0288(15) 0.0495(18) 0.058(2) -0.0076(15) -0.0159(13) -0.0003(13)
C96 0.049(2) 0.0497(19) 0.091(3) -0.0180(18) -0.0415(19) -0.0006(15)
N1G 0.0365(12) 0.0229(10) 0.0189(10) -0.0062(8) 0.0011(8) -0.0040(8)
C1G 0.0327(14) 0.0250(12) 0.0265(13) -0.0080(10) 0.0031(10) -0.0062(10)
C2G 0.0373(15) 0.0387(15) 0.0295(14) -0.0163(12) 0.0058(11) -0.0054(12)
C3G 0.0515(18) 0.0412(15) 0.0240(13) -0.0130(12) -0.0034(12) -0.0104(13)
C4G 0.0356(15) 0.0321(14) 0.0325(14) -0.0054(11) -0.0078(11) -0.0034(11)
C5G 0.0334(14) 0.0275(13) 0.0251(13) -0.0061(10) 0.0016(10) 0.0003(10)
C6G 0.0360(15) 0.0415(16) 0.0437(16) -0.0153(13) -0.0025(12) -0.0020(12)
N11G 0.0274(11) 0.0280(11) 0.0283(11) -0.0017(9) -0.0026(9) 0.0011(8)
C11G 0.0312(14) 0.0322(14) 0.0329(14) -0.0054(11) -0.0022(11) 0.0048(11)
C12G 0.0285(15) 0.0543(18) 0.0483(18) -0.0150(14) -0.0100(13) 0.0079(13)
C13G 0.0413(17) 0.0562(19) 0.0376(16) -0.0128(14) -0.0099(13) -0.0065(14)
C14G 0.0453(17) 0.0429(16) 0.0358(15) -0.0159(13) 0.0000(13) 0.0007(13)
C15G 0.0330(15) 0.0367(15) 0.0371(15) -0.0078(12) -0.0007(12) 0.0071(11)
C16G 0.0491(19) 0.059(2) 0.066(2) -0.0332(18) -0.0126(16) 0.0169(15)
N21G 0.0295(11) 0.0279(11) 0.0210(10) -0.0014(8) 0.0020(8) 0.0078(9)
C21G 0.0342(14) 0.0303(13) 0.0221(12) -0.0037(10) 0.0092(10) 0.0113(10)
C22G 0.0460(17) 0.0482(17) 0.0201(13) 0.0028(12) 0.0093(12) 0.0205(14)
C23G 0.0366(16) 0.078(2) 0.0246(14) -0.0165(15) -0.0046(12) 0.0232(16)
C24G 0.0278(14) 0.065(2) 0.0373(16) -0.0211(15) -0.0012(12) 0.0081(13)
C25G 0.0286(14) 0.0380(14) 0.0316(14) -0.0079(11) 0.0038(11) 0.0037(11)
C26G 0.0517(18) 0.0334(15) 0.0374(16) -0.0030(12) 0.0136(13) -0.0017(13)
N31G 0.0230(11) 0.0349(11) 0.0242(11) -0.0068(9) -0.0008(8) -0.0020(8)
C31G 0.0286(13) 0.0379(14) 0.0245(13) -0.0097(11) 0.0022(10) -0.0064(11)
C32G 0.0305(14) 0.0475(16) 0.0371(15) -0.0209(13) 0.0008(11) -0.0091(12)
C33G 0.0221(13) 0.065(2) 0.0398(16) -0.0243(14) -0.0045(11) -0.0021(13)
C34G 0.0264(14) 0.0524(17) 0.0345(15) -0.0117(13) -0.0068(11) 0.0070(12)
C35G 0.0258(13) 0.0399(15) 0.0314(14) -0.0074(11) 0.0001(11) 0.0001(11)
C36G 0.0476(17) 0.0315(14) 0.0405(16) -0.0029(12) -0.0124(13) -0.0092(12)

loop_
_atom_type_symbol
_atom_type_description
_atom_type_scat_dispersion_real
_atom_type_scat_dispersion_imag
_atom_type_scat_source
C C 0.0033 0.0016 'International Tables Vol C Tables 4.2.6.8 and 6.1.1.4'
H H 0.0000 0.0000 'International Tables Vol C Tables 4.2.6.8 and 6.1.1.4'
N N 0.0061 0.0033 'International Tables Vol C Tables 4.2.6.8 and 6.1.1.4'
O O 0.0106 0.0060 'International Tables Vol C Tables 4.2.6.8 and 6.1.1.4'
S S 0.1246 0.1234 'International Tables Vol C Tables 4.2.6.8 and 6.1.1.4'

loop_
_geom_angle_atom_site_label_1
_geom_angle_atom_site_label_2
_geom_angle_atom_site_label_3
_geom_angle
_geom_angle_site_symmetry_1
_geom_angle_site_symmetry_3
_geom_angle_publ_flag
C2 C1 C6 116.2(2) . . ?
C2 C1 C91 123.83(19) . . ?
C6 C1 C91 119.92(18) . . ?
C1 C2 C3 123.1(2) . . ?
C1 C2 O7 117.54(19) . . ?
C3 C2 O7 119.15(19) . . ?
C4 C3 C2 117.4(2) . . ?
C3 C4 C5 123.3(2) . . ?
C3 C4 O18 118.77(19) . . ?
C5 C4 O18 117.66(19) . . ?
C4 C5 C6 116.03(19) . . ?
C4 C5 C29 124.44(19) . . ?
C6 C5 C29 119.52(18) . . ?
C5 C6 C1 123.81(19) . . ?
C2 O7 S9 120.88(13) . . ?
O10 S9 O8 120.52(12) . . ?
O10 S9 O7 109.48(10) . . ?
O8 S9 O7 103.02(10) . . ?
O10 S9 C11 108.92(12) . . ?
O8 S9 C11 108.85(12) . . ?
O7 S9 C11 104.90(10) . . ?
C12 C11 C16 120.5(2) . . ?
C12 C11 S9 119.82(19) . . ?
C16 C11 S9 119.6(2) . . ?
C13 C12 C11 119.4(2) . . ?
C12 C13 C14 121.4(3) . . ?
C15 C14 C13 117.9(2) . . ?
C15 C14 C17 121.1(3) . . ?
C13 C14 C17 121.0(3) . . ?
C16 C15 C14 121.7(2) . . ?
C15 C16 C11 119.1(2) . . ?
C4 O18 S20 121.62(14) . . ?
O19 S20 O21 119.78(11) . . ?
O19 S20 O18 109.87(10) . . ?
O21 S20 O18 102.84(10) . . ?
O19 S20 C22 108.86(12) . . ?
O21 S20 C22 109.36(11) . . ?
O18 S20 C22 105.08(9) . . ?
C27 C22 C23 120.7(2) . . ?
C27 C22 S20 118.80(18) . . ?
C23 C22 S20 120.41(19) . . ?
C24 C23 C22 119.2(2) . . ?
C23 C24 C25 121.3(3) . . ?
C26 C25 C24 118.5(2) . . ?
C26 C25 C28 120.4(3) . . ?
C24 C25 C28 121.1(3) . . ?
C25 C26 C27 121.4(3) . . ?
C22 C27 C26 118.9(2) . . ?
C5 C29 C35 111.05(17) . . ?
C5 C29 C30 110.39(17) . . ?
C35 C29 C30 113.48(17) . . ?
C31 C30 C29 113.52(18) . . ?
C32 C31 C30 113.55(18) . . ?
C31 C32 C33 112.72(19) . . ?
C34 C33 C32 113.3(2) . . ?
C36 C35 C40 117.54(19) . . ?
C36 C35 C29 118.69(19) . . ?
C40 C35 C29 123.72(19) . . ?
O41 C36 C37 122.8(2) . . ?
O41 C36 C35 116.53(19) . . ?
C37 C36 C35 120.7(2) . . ?
C36 C37 C38 120.6(2) . . ?
O42 C38 C37 121.7(2) . . ?
O42 C38 C39 117.82(19) . . ?
C37 C38 C39 120.5(2) . . ?
C40 C39 C38 117.4(2) . . ?
C40 C39 C43 122.8(2) . . ?
C38 C39 C43 119.66(19) . . ?
C39 C40 C35 123.3(2) . . ?
C39 C43 C49 114.46(18) . . ?
C39 C43 C44 113.70(18) . . ?
C49 C43 C44 107.77(18) . . ?
C45 C44 C43 115.0(2) . . ?
C46 C45 C44 114.7(2) . . ?
C45 C46 C47 115.0(2) . . ?
C48 C47 C46 113.3(2) . . ?
C50 C49 C54 116.6(2) . . ?
C50 C49 C43 119.68(19) . . ?
C54 C49 C43 123.17(19) . . ?
C51 C50 C49 123.0(2) . . ?
C51 C50 O55 119.08(19) . . ?
C49 C50 O55 117.59(19) . . ?
C52 C51 C50 117.6(2) . . ?
C51 C52 C53 123.0(2) . . ?
C51 C52 O66 117.84(19) . . ?
C53 C52 O66 118.73(19) . . ?
C54 C53 C52 116.5(2) . . ?
C54 C53 C77 123.00(19) . . ?
C52 C53 C77 119.4(2) . . ?
C53 C54 C49 123.1(2) . . ?
C50 O55 S57 120.19(13) . . ?
O58 S57 O56 120.00(10) . . ?
O58 S57 O55 107.40(10) . . ?
O56 S57 O55 108.13(9) . . ?
O58 S57 C59 109.90(10) . . ?
O56 S57 C59 110.38(11) . . ?
O55 S57 C59 98.86(9) . . ?
C64 C59 C60 121.7(2) . . ?
C64 C59 S57 119.25(18) . . ?
C60 C59 S57 119.00(17) . . ?
C61 C60 C59 118.5(2) . . ?
C60 C61 C62 121.4(2) . . ?
C63 C62 C61 118.5(2) . . ?
C63 C62 C65 121.2(2) . . ?
C61 C62 C65 120.2(2) . . ?
C64 C63 C62 121.2(2) . . ?
C59 C64 C63 118.5(2) . . ?
C52 O66 S68 119.36(14) . . ?
O67 S68 O69 120.32(11) . . ?
O67 S68 O66 109.18(10) . . ?
O69 S68 O66 102.47(10) . . ?
O67 S68 C70 109.54(11) . . ?
O69 S68 C70 110.36(11) . . ?
O66 S68 C70 103.45(10) . . ?
C75 C70 C71 121.2(2) . . ?
C75 C70 S68 119.27(18) . . ?
C71 C70 S68 119.26(18) . . ?
C72 C71 C70 118.3(2) . . ?
C71 C72 C73 121.8(2) . . ?
C72 C73 C74 118.5(2) . . ?
C72 C73 C76 120.9(2) . . ?
C74 C73 C76 120.5(3) . . ?
C75 C74 C73 120.9(2) . . ?
C74 C75 C70 119.2(2) . . ?
C53 C77 C83 115.66(19) . . ?
C53 C77 C78 105.09(18) . . ?
C83 C77 C78 114.41(18) . . ?
C79A C78 C77 118.7(3) . . ?
C79A C78 C79B 14.9(3) . . ?
C77 C78 C79B 105.5(4) . . ?
C84 C83 C88 117.19(19) . . ?
C84 C83 C77 118.91(19) . . ?
C88 C83 C77 123.7(2) . . ?
O89 C84 C83 118.06(19) . . ?
O89 C84 C85 120.98(19) . . ?
C83 C84 C85 120.96(19) . . ?
C86 C85 C84 120.3(2) . . ?
O90 C86 C85 122.21(19) . . ?
O90 C86 C87 117.26(18) . . ?
C85 C86 C87 120.52(19) . . ?
C88 C87 C86 117.39(19) . . ?
C88 C87 C91 124.59(19) . . ?
C86 C87 C91 117.97(18) . . ?
C87 C88 C83 123.6(2) . . ?
C1 C91 C87 111.33(17) . . ?
C1 C91 C92 108.88(17) . . ?
C87 C91 C92 115.07(18) . . ?
C93 C92 C91 115.77(18) . . ?
C94 C93 C92 111.83(19) . . ?
C95 C94 C93 115.2(2) . . ?
C94 C95 C96 113.3(3) . . ?
C79B C79A C80B 88.5(14) . . ?
C79B C79A C78 117.8(14) . . ?
C80B C79A C78 130.6(5) . . ?
C79B C79A C80C 107.9(14) . . ?
C80B C79A C80C 38.5(6) . . ?
C78 C79A C80C 133.2(6) . . ?
C79B C79A C80A 124.0(14) . . ?
C80B C79A C80A 35.7(5) . . ?
C78 C79A C80A 107.2(4) . . ?
C80C C79A C80A 31.6(5) . . ?
C80C C80A C81C 97.9(14) . . ?
C80C C80A C80B 65.5(11) . . ?
C81C C80A C80B 128.7(14) . . ?
C80C C80A C81B 120.7(14) . . ?
C81C C80A C81B 68.7(13) . . ?
C80B C80A C81B 79.2(12) . . ?
C80C C80A C81A 59.2(9) . . ?
C81C C80A C81A 75.3(10) . . ?
C80B C80A C81A 54.2(8) . . ?
C81B C80A C81A 61.5(10) . . ?
C80C C80A C79A 64.4(9) . . ?
C81C C80A C79A 151.0(11) . . ?
C80B C80A C79A 67.0(8) . . ?
C81B C80A C79A 139.7(11) . . ?
C81A C80A C79A 110.0(4) . . ?
C80B C81A C80C 45.0(7) . . ?
C80B C81A C81B 56.3(9) . . ?
C80C C81A C81B 72.6(9) . . ?
C80B C81A C80A 38.8(6) . . ?
C80C C81A C80A 33.6(5) . . ?
C81B C81A C80A 39.1(7) . . ?
C80B C81A C82A 137.2(7) . . ?
C80C C81A C82A 133.2(7) . . ?
C81B C81A C82A 81.5(8) . . ?
C80A C81A C82A 111.0(5) . . ?
C80B C81A C81C 71.4(8) . . ?
C80C C81A C81C 52.9(8) . . ?
C81B C81A C81C 41.5(8) . . ?
C80A C81A C81C 32.9(5) . . ?
C82A C81A C81C 82.0(7) . . ?
C80B C81A C82B 113.5(7) . . ?
C80C C81A C82B 107.1(7) . . ?
C81B C81A C82B 57.7(7) . . ?
C80A C81A C82B 82.8(4) . . ?
C82A C81A C82B 28.3(3) . . ?
C81C C81A C82B 54.4(6) . . ?
C82B C82A C81A 96.5(8) . . ?
C82B C82A C81B 58.1(8) . . ?
C81A C82A C81B 45.1(5) . . ?
C82B C82A C81C 48.5(8) . . ?
C81A C82A C81C 49.2(5) . . ?
C81B C82A C81C 30.7(6) . . ?
C79A C79B C80B 72.5(13) . . ?
C79A C79B C80C 55.1(12) . . ?
C80B C79B C80C 34.7(6) . . ?
C79A C79B C78 47.3(11) . . ?
C80B C79B C78 107.6(7) . . ?
C80C C79B C78 101.9(7) . . ?
C80C C80B C80A 51.7(9) . . ?
C80C C80B C81A 71.5(10) . . ?
C80A C80B C81A 87.0(10) . . ?
C80C C80B C79A 67.5(10) . . ?
C80A C80B C79A 77.4(9) . . ?
C81A C80B C79A 137.1(10) . . ?
C80C C80B C79B 78.3(11) . . ?
C80A C80B C79B 96.4(10) . . ?
C81A C80B C79B 138.3(10) . . ?
C79A C80B C79B 19.0(4) . . ?
C80C C80B C81B 90.8(13) . . ?
C80A C80B C81B 51.2(9) . . ?
C81A C80B C81B 66.9(10) . . ?
C79A C80B C81B 124.5(12) . . ?
C79B C80B C81B 142.5(12) . . ?
C80C C80B C81C 51.7(10) . . ?
C80A C80B C81C 24.4(7) . . ?
C81A C80B C81C 63.2(7) . . ?
C79A C80B C81C 98.9(9) . . ?
C79B C80B C81C 117.1(10) . . ?
C81B C80B C81C 39.4(9) . . ?
C81C C81B C80A 50.9(11) . . ?
C81C C81B C81A 79.0(12) . . ?
C80A C81B C81A 79.4(11) . . ?
C81C C81B C82B 69.3(12) . . ?
C80A C81B C82B 118.6(14) . . ?
C81A C81B C82B 76.9(9) . . ?
C81C C81B C80B 92.3(15) . . ?
C80A C81B C80B 49.6(9) . . ?
C81A C81B C80B 56.8(9) . . ?
C82B C81B C80B 132.9(13) . . ?
C81C C81B C80C 54.4(12) . . ?
C80A C81B C80C 27.3(7) . . ?
C81A C81B C80C 52.2(7) . . ?
C82B C81B C80C 107.1(10) . . ?
C80B C81B C80C 38.1(8) . . ?
C81C C81B C82A 81.4(12) . . ?
C80A C81B C82A 119.2(13) . . ?
C81A C81B C82A 53.3(6) . . ?
C82B C81B C82A 27.8(4) . . ?
C80B C81B C82A 109.7(11) . . ?
C80C C81B C82A 97.1(9) . . ?
C82A C82B C81B 94.1(10) . . ?
C82A C82B C81C 106.7(10) . . ?
C81B C82B C81C 38.1(7) . . ?
C82A C82B C81A 55.2(7) . . ?
C81B C82B C81A 45.4(6) . . ?
C81C C82B C81A 52.7(6) . . ?
C80A C80C C80B 62.8(11) . . ?
C80A C80C C81C 41.9(9) . . ?
C80B C80C C81C 92.0(13) . . ?
C80A C80C C81A 87.2(11) . . ?
C80B C80C C81A 63.5(10) . . ?
C81C C80C C81A 73.1(9) . . ?
C80A C80C C79A 84.0(10) . . ?
C80B C80C C79A 73.9(10) . . ?
C81C C80C C79A 121.9(11) . . ?
C81A C80C C79A 135.7(10) . . ?
C80A C80C C81B 32.1(8) . . ?
C80B C80C C81B 51.0(10) . . ?
C81C C80C C81B 41.1(9) . . ?
C81A C80C C81B 55.2(7) . . ?
C79A C80C C81B 106.2(10) . . ?
C80A C80C C79B 94.2(11) . . ?
C80B C80C C79B 67.0(10) . . ?
C81C C80C C79B 135.1(12) . . ?
C81A C80C C79B 123.1(9) . . ?
C79A C80C C79B 17.0(4) . . ?
C81B C80C C79B 109.4(9) . . ?
C80A C81C C81B 60.4(12) . . ?
C80A C81C C80C 40.2(9) . . ?
C81B C81C C80C 84.5(14) . . ?
C80A C81C C82B 130.9(14) . . ?
C81B C81C C82B 72.6(13) . . ?
C80C C81C C82B 126.5(12) . . ?
C80A C81C C81A 71.8(10) . . ?
C81B C81C C81A 59.5(11) . . ?
C80C C81C C81A 54.0(8) . . ?
C82B C81C C81A 72.9(7) . . ?
C80A C81C C80B 26.9(8) . . ?
C81B C81C C80B 48.3(11) . . ?
C80C C81C C80B 36.4(7) . . ?
C82B C81C C80B 108.0(10) . . ?
C81A C81C C80B 45.4(6) . . ?
C80A C81C C82A 115.2(12) . . ?
C81B C81C C82A 67.9(12) . . ?
C80C C81C C82A 101.8(10) . . ?
C82B C81C C82A 24.8(4) . . ?
C81A C81C C82A 48.8(5) . . ?
C80B C81C C82A 89.0(8) . . ?
C5G N1G C1G 118.0(2) . . ?
N1G C1G C2G 121.1(2) . . ?
N1G C1G C6G 116.5(2) . . ?
C2G C1G C6G 122.4(2) . . ?
C3G C2G C1G 119.9(2) . . ?
C2G C3G C4G 118.9(2) . . ?
C5G C4G C3G 118.0(2) . . ?
N1G C5G C4G 124.1(2) . . ?
C11G N11G C15G 117.8(2) . . ?
N11G C11G C12G 121.6(2) . . ?
N11G C11G C16G 115.8(2) . . ?
C12G C11G C16G 122.6(2) . . ?
C13G C12G C11G 119.5(3) . . ?
C12G C13G C14G 118.9(3) . . ?
C15G C14G C13G 118.1(3) . . ?
N11G C15G C14G 124.0(2) . . ?
C25G N21G C21G 118.2(2) . . ?
N21G C21G C22G 120.6(3) . . ?
N21G C21G C26G 116.6(2) . . ?
C22G C21G C26G 122.7(2) . . ?
C23G C22G C21G 120.2(3) . . ?
C24G C23G C22G 118.9(3) . . ?
C25G C24G C23G 118.3(3) . . ?
N21G C25G C24G 123.8(3) . . ?
C35G N31G C31G 118.6(2) . . ?
N31G C31G C32G 121.0(2) . . ?
N31G C31G C36G 116.9(2) . . ?
C32G C31G C36G 122.1(2) . . ?
C33G C32G C31G 119.4(3) . . ?
C32G C33G C34G 119.5(3) . . ?
C35G C34G C33G 117.9(3) . . ?
N31G C35G C34G 123.5(3) . . ?
C41G N41G C45G 120.0 . . ?
C42G C41G N41G 120.0 . . ?
C42G C41G C46G 124.0 . . ?
N41G C41G C46G 116.0 . . ?
C43G C42G C41G 120.0 . . ?
C44G C43G C42G 120.0 . . ?
C43G C44G C45G 120.0 . . ?
C44G C45G N41G 120.0 . . ?
C51G N51G C55G 120.0 . . ?
C56G C51G N51G 112.5 . . ?
C56G C51G C52G 127.5 . . ?
N51G C51G C52G 120.0 . . ?
C53G C52G C51G 120.0 . . ?
C52G C53G C54G 120.0 . . ?
C53G C54G C55G 120.0 . . ?
C54G C55G N51G 120.0 . . ?

loop_
_geom_bond_atom_site_label_1
_geom_bond_atom_site_label_2
_geom_bond_distance
_geom_bond_site_symmetry_2
_geom_bond_publ_flag
C1 C2 1.386(3) . ?
C1 C6 1.396(3) . ?
C1 C91 1.526(3) . ?
C2 C3 1.388(3) . ?
C2 O7 1.421(3) . ?
C3 C4 1.383(3) . ?
C4 C5 1.389(3) . ?
C4 O18 1.426(3) . ?
C5 C6 1.396(3) . ?
C5 C29 1.520(3) . ?
O7 S9 1.5975(16) . ?
O8 S9 1.4233(19) . ?
S9 O10 1.421(2) . ?
S9 C11 1.754(3) . ?
C11 C12 1.390(4) . ?
C11 C16 1.389(3) . ?
C12 C13 1.378(4) . ?
C13 C14 1.397(4) . ?
C14 C15 1.392(4) . ?
C14 C17 1.498(4) . ?
C15 C16 1.384(4) . ?
O18 S20 1.5951(16) . ?
O19 S20 1.4219(18) . ?
S20 O21 1.4258(19) . ?
S20 C22 1.751(2) . ?
C22 C27 1.387(3) . ?
C22 C23 1.390(3) . ?
C23 C24 1.380(4) . ?
C24 C25 1.388(4) . ?
C25 C26 1.387(4) . ?
C25 C28 1.505(4) . ?
C26 C27 1.387(4) . ?
C29 C35 1.529(3) . ?
C29 C30 1.531(3) . ?
C30 C31 1.521(3) . ?
C31 C32 1.517(3) . ?
C32 C33 1.526(3) . ?
C33 C34 1.519(4) . ?
C35 C36 1.391(3) . ?
C35 C40 1.395(3) . ?
C36 O41 1.365(3) . ?
C36 C37 1.387(3) . ?
C37 C38 1.392(3) . ?
C38 O42 1.366(3) . ?
C38 C39 1.397(3) . ?
C39 C40 1.396(3) . ?
C39 C43 1.520(3) . ?
C43 C49 1.526(3) . ?
C43 C44 1.545(3) . ?
C44 C45 1.525(3) . ?
C45 C46 1.520(4) . ?
C46 C47 1.533(4) . ?
C47 C48 1.515(4) . ?
C49 C50 1.394(3) . ?
C49 C54 1.397(3) . ?
C50 C51 1.382(3) . ?
C50 O55 1.414(3) . ?
C51 C52 1.380(3) . ?
C52 C53 1.399(3) . ?
C52 O66 1.424(3) . ?
C53 C54 1.394(3) . ?
C53 C77 1.526(3) . ?
O55 S57 1.6093(16) . ?
O56 S57 1.4246(17) . ?
S57 O58 1.4204(17) . ?
S57 C59 1.751(2) . ?
C59 C64 1.385(3) . ?
C59 C60 1.385(3) . ?
C60 C61 1.382(4) . ?
C61 C62 1.393(4) . ?
C62 C63 1.390(4) . ?
C62 C65 1.508(4) . ?
C63 C64 1.387(3) . ?
O66 S68 1.6070(17) . ?
O67 S68 1.4238(19) . ?
S68 O69 1.4226(18) . ?
S68 C70 1.749(2) . ?
C70 C75 1.384(3) . ?
C70 C71 1.385(3) . ?
C71 C72 1.384(4) . ?
C72 C73 1.384(4) . ?
C73 C74 1.386(4) . ?
C73 C76 1.505(3) . ?
C74 C75 1.382(3) . ?
C77 C83 1.527(3) . ?
C77 C78 1.544(3) . ?
C78 C79A 1.467(5) . ?
C78 C79B 1.764(10) . ?
C83 C84 1.391(3) . ?
C83 C88 1.401(3) . ?
C84 O89 1.366(3) . ?
C84 C85 1.399(3) . ?
C85 C86 1.391(3) . ?
C86 O90 1.359(3) . ?
C86 C87 1.403(3) . ?
C87 C88 1.393(3) . ?
C87 C91 1.527(3) . ?
C91 C92 1.530(3) . ?
C92 C93 1.523(3) . ?
C93 C94 1.520(3) . ?
C94 C95 1.513(4) . ?
C95 C96 1.516(4) . ?
C79A C79B 0.512(9) . ?
C79A C80B 1.496(13) . ?
C79A C80C 1.439(12) . ?
C79A C80A 1.586(7) . ?
C80A C80C 0.836(11) . ?
C80A C81C 0.865(14) . ?
C80A C80B 0.948(12) . ?
C80A C81B 0.970(15) . ?
C80A C81A 1.512(8) . ?
C81A C80B 1.228(13) . ?
C81A C80C 1.300(13) . ?
C81A C81B 1.351(16) . ?
C81A C82A 1.528(8) . ?
C81A C81C 1.539(15) . ?
C81A C82B 1.849(10) . ?
C82A C82B 0.882(9) . ?
C82A C81B 1.885(17) . ?
C82A C81C 2.012(15) . ?
C79B C80B 1.568(15) . ?
C79B C80C 1.669(15) . ?
C80B C80C 0.970(15) . ?
C80B C81B 1.222(19) . ?
C80B C81C 1.635(18) . ?
C81B C81C 1.038(19) . ?
C81B C82B 1.604(18) . ?
C81B C80C 1.571(19) . ?
C82B C81C 1.573(17) . ?
C80C C81C 1.283(19) . ?
N1G C5G 1.339(3) . ?
N1G C1G 1.345(3) . ?
C1G C2G 1.386(4) . ?
C1G C6G 1.497(4) . ?
C2G C3G 1.376(4) . ?
C3G C4G 1.383(4) . ?
C4G C5G 1.366(4) . ?
N11G C11G 1.337(3) . ?
N11G C15G 1.339(3) . ?
C11G C12G 1.388(4) . ?
C11G C16G 1.500(4) . ?
C12G C13G 1.373(4) . ?
C13G C14G 1.383(4) . ?
C14G C15G 1.364(4) . ?
N21G C25G 1.342(3) . ?
N21G C21G 1.347(3) . ?
C21G C22G 1.394(4) . ?
C21G C26G 1.491(4) . ?
C22G C23G 1.376(5) . ?
C23G C24G 1.376(5) . ?
C24G C25G 1.371(4) . ?
N31G C35G 1.341(3) . ?
N31G C31G 1.347(3) . ?
C31G C32G 1.391(4) . ?
C31G C36G 1.498(4) . ?
C32G C33G 1.378(4) . ?
C33G C34G 1.384(4) . ?
C34G C35G 1.371(4) . ?
N41G C41G 1.3900 . ?
N41G C45G 1.3900 . ?
C41G C42G 1.3900 . ?
C41G C46G 1.5315 . ?
C42G C43G 1.3900 . ?
C43G C44G 1.3900 . ?
C44G C45G 1.3900 . ?
N51G C51G 1.3900 . ?
N51G C55G 1.3900 . ?
C51G C56G 1.3636 . ?
C51G C52G 1.3900 . ?
C52G C53G 1.3900 . ?
C53G C54G 1.3900 . ?
C54G C55G 1.3900 . ?

loop_
_geom_hbond_atom_site_label_D
_geom_hbond_atom_site_label_H
_geom_hbond_atom_site_label_A
_geom_hbond_distance_DH
_geom_hbond_distance_HA
_geom_hbond_distance_DA
_geom_hbond_angle_DHA
_geom_hbond_site_symmetry_A
O90 H90 N1G 0.9800(10) 1.729(6) 2.698(2) 170(3) .
O89 H89 N21G 0.9699(10) 1.785(6) 2.744(3) 169(3) .
O41 H41 N31G 0.9799(10) 1.740(9) 2.694(3) 164(3) .
O42 H42 N11G 0.9599(10) 1.836(4) 2.795(3) 177(3) .

loop_
_geom_torsion_atom_site_label_1
_geom_torsion_atom_site_label_2
_geom_torsion_atom_site_label_3
_geom_torsion_atom_site_label_4
_geom_torsion
_geom_torsion_site_symmetry_1
_geom_torsion_site_symmetry_2
_geom_torsion_site_symmetry_3
_geom_torsion_site_symmetry_4
_geom_torsion_publ_flag
C6 C1 C2 C3 -1.8(3) . . . . ?
C91 C1 C2 C3 -179.3(2) . . . . ?
C6 C1 C2 O7 -176.68(18) . . . . ?
C91 C1 C2 O7 5.9(3) . . . . ?
C1 C2 C3 C4 4.5(3) . . . . ?
O7 C2 C3 C4 179.31(19) . . . . ?
C2 C3 C4 C5 -3.8(3) . . . . ?
C2 C3 C4 O18 -177.75(19) . . . . ?
C3 C4 C5 C6 0.4(3) . . . . ?
O18 C4 C5 C6 174.46(18) . . . . ?
C3 C4 C5 C29 179.3(2) . . . . ?
O18 C4 C5 C29 -6.7(3) . . . . ?
C4 C5 C6 C1 2.5(3) . . . . ?
C29 C5 C6 C1 -176.40(19) . . . . ?
C2 C1 C6 C5 -1.9(3) . . . . ?
C91 C1 C6 C5 175.67(19) . . . . ?
C1 C2 O7 S9 -120.46(18) . . . . ?
C3 C2 O7 S9 64.5(2) . . . . ?
C2 O7 S9 O10 -47.24(19) . . . . ?
C2 O7 S9 O8 -176.63(17) . . . . ?
C2 O7 S9 C11 69.51(18) . . . . ?
O10 S9 C11 C12 -163.85(18) . . . . ?
O8 S9 C11 C12 -30.7(2) . . . . ?
O7 S9 C11 C12 79.02(19) . . . . ?
O10 S9 C11 C16 12.4(2) . . . . ?
O8 S9 C11 C16 145.60(19) . . . . ?
O7 S9 C11 C16 -104.70(19) . . . . ?
C16 C11 C12 C13 0.7(3) . . . . ?
S9 C11 C12 C13 176.98(17) . . . . ?
C11 C12 C13 C14 -0.1(3) . . . . ?
C12 C13 C14 C15 -0.6(4) . . . . ?
C12 C13 C14 C17 178.7(2) . . . . ?
C13 C14 C15 C16 0.7(4) . . . . ?
C17 C14 C15 C16 -178.7(2) . . . . ?
C14 C15 C16 C11 -0.1(4) . . . . ?
C12 C11 C16 C15 -0.7(4) . . . . ?
S9 C11 C16 C15 -176.91(18) . . . . ?
C3 C4 O18 S20 -68.3(2) . . . . ?
C5 C4 O18 S20 117.43(19) . . . . ?
C4 O18 S20 O19 46.82(18) . . . . ?
C4 O18 S20 O21 175.43(16) . . . . ?
C4 O18 S20 C22 -70.14(17) . . . . ?
O19 S20 C22 C27 157.60(17) . . . . ?
O21 S20 C22 C27 25.0(2) . . . . ?
O18 S20 C22 C27 -84.76(19) . . . . ?
O19 S20 C22 C23 -19.9(2) . . . . ?
O21 S20 C22 C23 -152.47(18) . . . . ?
O18 S20 C22 C23 97.73(19) . . . . ?
C27 C22 C23 C24 -0.1(3) . . . . ?
S20 C22 C23 C24 177.31(18) . . . . ?
C22 C23 C24 C25 0.5(4) . . . . ?
C23 C24 C25 C26 -0.3(4) . . . . ?
C23 C24 C25 C28 179.8(2) . . . . ?
C24 C25 C26 C27 -0.3(4) . . . . ?
C28 C25 C26 C27 179.7(2) . . . . ?
C23 C22 C27 C26 -0.4(3) . . . . ?
S20 C22 C27 C26 -177.92(17) . . . . ?
C25 C26 C27 C22 0.6(3) . . . . ?
C4 C5 C29 C35 121.8(2) . . . . ?
C6 C5 C29 C35 -59.3(3) . . . . ?
C4 C5 C29 C30 -111.4(2) . . . . ?
C6 C5 C29 C30 67.4(2) . . . . ?
C5 C29 C30 C31 171.92(17) . . . . ?
C35 C29 C30 C31 -62.7(2) . . . . ?
C29 C30 C31 C32 165.19(18) . . . . ?
C30 C31 C32 C33 175.74(19) . . . . ?
C31 C32 C33 C34 170.8(2) . . . . ?
C5 C29 C35 C36 -77.9(2) . . . . ?
C30 C29 C35 C36 157.03(19) . . . . ?
C5 C29 C35 C40 104.6(2) . . . . ?
C30 C29 C35 C40 -20.5(3) . . . . ?
C40 C35 C36 O41 179.64(18) . . . . ?
C29 C35 C36 O41 2.0(3) . . . . ?
C40 C35 C36 C37 -0.8(3) . . . . ?
C29 C35 C36 C37 -178.4(2) . . . . ?
O41 C36 C37 C38 -178.8(2) . . . . ?
C35 C36 C37 C38 1.6(3) . . . . ?
C36 C37 C38 O42 178.3(2) . . . . ?
C36 C37 C38 C39 -0.3(3) . . . . ?
O42 C38 C39 C40 179.66(19) . . . . ?
C37 C38 C39 C40 -1.7(3) . . . . ?
O42 C38 C39 C43 -4.7(3) . . . . ?
C37 C38 C39 C43 174.0(2) . . . . ?
C38 C39 C40 C35 2.6(3) . . . . ?
C43 C39 C40 C35 -173.0(2) . . . . ?
C36 C35 C40 C39 -1.3(3) . . . . ?
C29 C35 C40 C39 176.2(2) . . . . ?
C40 C39 C43 C49 -100.7(2) . . . . ?
C38 C39 C43 C49 83.9(3) . . . . ?
C40 C39 C43 C44 23.8(3) . . . . ?
C38 C39 C43 C44 -151.7(2) . . . . ?
C39 C43 C44 C45 65.2(3) . . . . ?
C49 C43 C44 C45 -166.86(19) . . . . ?
C43 C44 C45 C46 81.2(3) . . . . ?
C44 C45 C46 C47 64.8(3) . . . . ?
C45 C46 C47 C48 57.8(3) . . . . ?
C39 C43 C49 C50 -154.5(2) . . . . ?
C44 C43 C49 C50 77.9(3) . . . . ?
C39 C43 C49 C54 33.9(3) . . . . ?
C44 C43 C49 C54 -93.6(2) . . . . ?
C54 C49 C50 C51 -1.2(3) . . . . ?
C43 C49 C50 C51 -173.3(2) . . . . ?
C54 C49 C50 O55 172.55(19) . . . . ?
C43 C49 C50 O55 0.4(3) . . . . ?
C49 C50 C51 C52 -0.3(3) . . . . ?
O55 C50 C51 C52 -174.0(2) . . . . ?
C50 C51 C52 C53 2.8(4) . . . . ?
C50 C51 C52 O66 175.0(2) . . . . ?
C51 C52 C53 C54 -3.5(3) . . . . ?
O66 C52 C53 C54 -175.70(19) . . . . ?
C51 C52 C53 C77 164.9(2) . . . . ?
O66 C52 C53 C77 -7.2(3) . . . . ?
C52 C53 C54 C49 1.9(3) . . . . ?
C77 C53 C54 C49 -166.1(2) . . . . ?
C50 C49 C54 C53 0.4(3) . . . . ?
C43 C49 C54 C53 172.2(2) . . . . ?
C51 C50 O55 S57 -64.0(3) . . . . ?
C49 C50 O55 S57 122.00(19) . . . . ?
C50 O55 S57 O58 107.06(17) . . . . ?
C50 O55 S57 O56 -23.78(19) . . . . ?
C50 O55 S57 C59 -138.74(17) . . . . ?
O58 S57 C59 C64 15.8(2) . . . . ?
O56 S57 C59 C64 150.37(18) . . . . ?
O55 S57 C59 C64 -96.44(19) . . . . ?
O58 S57 C59 C60 -164.76(19) . . . . ?
O56 S57 C59 C60 -30.2(2) . . . . ?
O55 S57 C59 C60 83.0(2) . . . . ?
C64 C59 C60 C61 0.8(4) . . . . ?
S57 C59 C60 C61 -178.62(19) . . . . ?
C59 C60 C61 C62 -0.2(4) . . . . ?
C60 C61 C62 C63 -0.4(4) . . . . ?
C60 C61 C62 C65 178.8(2) . . . . ?
C61 C62 C63 C64 0.4(4) . . . . ?
C65 C62 C63 C64 -178.9(2) . . . . ?
C60 C59 C64 C63 -0.9(4) . . . . ?
S57 C59 C64 C63 178.58(18) . . . . ?
C62 C63 C64 C59 0.2(4) . . . . ?
C51 C52 O66 S68 79.3(2) . . . . ?
C53 C52 O66 S68 -108.1(2) . . . . ?
C52 O66 S68 O67 43.65(18) . . . . ?
C52 O66 S68 O69 172.29(15) . . . . ?
C52 O66 S68 C70 -72.93(17) . . . . ?
O67 S68 C70 C75 172.36(19) . . . . ?
O69 S68 C70 C75 37.7(2) . . . . ?
O66 S68 C70 C75 -71.3(2) . . . . ?
O67 S68 C70 C71 -13.4(2) . . . . ?
O69 S68 C70 C71 -148.06(19) . . . . ?
O66 S68 C70 C71 102.93(19) . . . . ?
C75 C70 C71 C72 1.2(4) . . . . ?
S68 C70 C71 C72 -172.96(19) . . . . ?
C70 C71 C72 C73 0.8(4) . . . . ?
C71 C72 C73 C74 -2.5(4) . . . . ?
C71 C72 C73 C76 175.2(2) . . . . ?
C72 C73 C74 C75 2.2(4) . . . . ?
C76 C73 C74 C75 -175.5(2) . . . . ?
C73 C74 C75 C70 -0.3(4) . . . . ?
C71 C70 C75 C74 -1.4(4) . . . . ?
S68 C70 C75 C74 172.70(19) . . . . ?
C54 C53 C77 C83 -36.7(3) . . . . ?
C52 C53 C77 C83 155.6(2) . . . . ?
C54 C53 C77 C78 90.4(3) . . . . ?
C52 C53 C77 C78 -77.2(3) . . . . ?
C53 C77 C78 C79A 174.8(3) . . . . ?
C83 C77 C78 C79A -57.2(3) . . . . ?
C53 C77 C78 C79B 167.6(3) . . . . ?
C83 C77 C78 C79B -64.5(4) . . . . ?
C53 C77 C83 C84 -90.0(2) . . . . ?
C78 C77 C83 C84 147.7(2) . . . . ?
C53 C77 C83 C88 95.3(3) . . . . ?
C78 C77 C83 C88 -27.1(3) . . . . ?
C88 C83 C84 O89 178.54(19) . . . . ?
C77 C83 C84 O89 3.4(3) . . . . ?
C88 C83 C84 C85 -0.5(3) . . . . ?
C77 C83 C84 C85 -175.6(2) . . . . ?
O89 C84 C85 C86 -178.94(19) . . . . ?
C83 C84 C85 C86 0.1(3) . . . . ?
C84 C85 C86 O90 179.8(2) . . . . ?
C84 C85 C86 C87 1.2(3) . . . . ?
O90 C86 C87 C88 179.38(18) . . . . ?
C85 C86 C87 C88 -1.9(3) . . . . ?
O90 C86 C87 C91 -3.2(3) . . . . ?
C85 C86 C87 C91 175.52(19) . . . . ?
C86 C87 C88 C83 1.5(3) . . . . ?
C91 C87 C88 C83 -175.7(2) . . . . ?
C84 C83 C88 C87 -0.3(3) . . . . ?
C77 C83 C88 C87 174.5(2) . . . . ?
C2 C1 C91 C87 -120.7(2) . . . . ?
C6 C1 C91 C87 61.9(2) . . . . ?
C2 C1 C91 C92 111.4(2) . . . . ?
C6 C1 C91 C92 -66.0(2) . . . . ?
C88 C87 C91 C1 -105.1(2) . . . . ?
C86 C87 C91 C1 77.6(2) . . . . ?
C88 C87 C91 C92 19.3(3) . . . . ?
C86 C87 C91 C92 -157.90(19) . . . . ?
C1 C91 C92 C93 -169.20(18) . . . . ?
C87 C91 C92 C93 65.0(2) . . . . ?
C91 C92 C93 C94 -178.54(18) . . . . ?
C92 C93 C94 C95 -168.1(2) . . . . ?
C93 C94 C95 C96 -173.0(2) . . . . ?
C77 C78 C79A C79B -28.4(16) . . . . ?
C77 C78 C79A C80B -142.7(7) . . . . ?
C79B C78 C79A C80B -114.4(17) . . . . ?
C77 C78 C79A C80C 164.8(7) . . . . ?
C79B C78 C79A C80C -166.9(19) . . . . ?
C77 C78 C79A C80A -174.0(3) . . . . ?
C79B C78 C79A C80A -145.6(16) . . . . ?
C79B C79A C80A C80C 67.2(18) . . . . ?
C80B C79A C80A C80C 72.8(11) . . . . ?
C78 C79A C80A C80C -149.8(10) . . . . ?
C79B C79A C80A C81C 124(3) . . . . ?
C80B C79A C80A C81C 129(2) . . . . ?
C78 C79A C80A C81C -93(2) . . . . ?
C80C C79A C80A C81C 57(2) . . . . ?
C79B C79A C80A C80B -5.6(18) . . . . ?
C78 C79A C80A C80B 137.4(9) . . . . ?
C80C C79A C80A C80B -72.8(11) . . . . ?
C79B C79A C80A C81B -41(2) . . . . ?
C80B C79A C80A C81B -35.3(17) . . . . ?
C78 C79A C80A C81B 102.1(16) . . . . ?
C80C C79A C80A C81B -108.1(19) . . . . ?
C79B C79A C80A C81A 28.3(17) . . . . ?
C80B C79A C80A C81A 33.9(8) . . . . ?
C78 C79A C80A C81A 171.2(4) . . . . ?
C80C C79A C80A C81A -39.0(9) . . . . ?
C80C C80A C81A C80B -80.5(13) . . . . ?
C81C C80A C81A C80B 170.8(15) . . . . ?
C81B C80A C81A C80B 97.3(14) . . . . ?
C79A C80A C81A C80B -39.2(9) . . . . ?
C81C C80A C81A C80C -108.8(15) . . . . ?
C80B C80A C81A C80C 80.5(13) . . . . ?
C81B C80A C81A C80C 177.8(16) . . . . ?
C79A C80A C81A C80C 41.3(10) . . . . ?
C80C C80A C81A C81B -177.8(16) . . . . ?
C81C C80A C81A C81B 73.4(14) . . . . ?
C80B C80A C81A C81B -97.3(14) . . . . ?
C79A C80A C81A C81B -136.5(12) . . . . ?
C80C C80A C81A C82A 138.5(11) . . . . ?
C81C C80A C81A C82A 29.7(11) . . . . ?
C80B C80A C81A C82A -141.0(10) . . . . ?
C81B C80A C81A C82A -43.7(11) . . . . ?
C79A C80A C81A C82A 179.8(4) . . . . ?
C80C C80A C81A C81C 108.8(15) . . . . ?
C80B C80A C81A C81C -170.8(15) . . . . ?
C81B C80A C81A C81C -73.4(14) . . . . ?
C79A C80A C81A C81C 150.1(12) . . . . ?
C80C C80A C81A C82B 136.6(11) . . . . ?
C81C C80A C81A C82B 27.8(11) . . . . ?
C80B C80A C81A C82B -143.0(10) . . . . ?
C81B C80A C81A C82B -45.6(11) . . . . ?
C79A C80A C81A C82B 177.9(4) . . . . ?
C80B C81A C82A C82B -39.4(14) . . . . ?
C80C C81A C82A C82B 26.2(13) . . . . ?
C81B C81A C82A C82B -30.1(10) . . . . ?
C80A C81A C82A C82B -4.0(9) . . . . ?
C81C C81A C82A C82B 11.8(9) . . . . ?
C80B C81A C82A C81B -9.3(12) . . . . ?
C80C C81A C82A C81B 56.3(11) . . . . ?
C80A C81A C82A C81B 26.1(7) . . . . ?
C81C C81A C82A C81B 41.9(8) . . . . ?
C82B C81A C82A C81B 30.1(10) . . . . ?
C80B C81A C82A C81C -51.2(11) . . . . ?
C80C C81A C82A C81C 14.4(10) . . . . ?
C81B C81A C82A C81C -41.9(8) . . . . ?
C80A C81A C82A C81C -15.8(6) . . . . ?
C82B C81A C82A C81C -11.8(9) . . . . ?
C78 C79A C79B C80B -136.2(10) . . . . ?
C80C C79A C79B C80B 33.8(8) . . . . ?
C80A C79A C79B C80B 3.3(10) . . . . ?
C80B C79A C79B C80C -33.8(8) . . . . ?
C78 C79A C79B C80C -170.0(14) . . . . ?
C80A C79A C79B C80C -30.5(8) . . . . ?
C80B C79A C79B C78 136.2(10) . . . . ?
C80C C79A C79B C78 170.0(14) . . . . ?
C80A C79A C79B C78 139.4(17) . . . . ?
C77 C78 C79B C79A 154.4(14) . . . . ?
C79A C78 C79B C80B 43.8(13) . . . . ?
C77 C78 C79B C80B -161.8(6) . . . . ?
C79A C78 C79B C80C 8.4(12) . . . . ?
C77 C78 C79B C80C 162.8(5) . . . . ?
C81C C80A C80B C80C -80.1(18) . . . . ?
C81B C80A C80B C80C -131.2(15) . . . . ?
C81A C80A C80B C80C -68.6(11) . . . . ?
C79A C80A C80B C80C 71.2(10) . . . . ?
C80C C80A C80B C81A 68.6(11) . . . . ?
C81C C80A C80B C81A -11.5(18) . . . . ?
C81B C80A C80B C81A -62.5(11) . . . . ?
C79A C80A C80B C81A 139.8(8) . . . . ?
C80C C80A C80B C79A -71.2(10) . . . . ?
C81C C80A C80B C79A -151.3(16) . . . . ?
C81B C80A C80B C79A 157.6(11) . . . . ?
C81A C80A C80B C79A -139.8(8) . . . . ?
C80C C80A C80B C79B -69.7(11) . . . . ?
C81C C80A C80B C79B -149.8(15) . . . . ?
C81B C80A C80B C79B 159.2(12) . . . . ?
C81A C80A C80B C79B -138.3(10) . . . . ?
C79A C80A C80B C79B 1.5(5) . . . . ?
C80C C80A C80B C81B 131.2(15) . . . . ?
C81C C80A C80B C81B 51.1(17) . . . . ?
C81A C80A C80B C81B 62.5(11) . . . . ?
C79A C80A C80B C81B -157.6(11) . . . . ?
C80C C80A C80B C81C 80.1(19) . . . . ?
C81B C80A C80B C81C -51.1(17) . . . . ?
C81A C80A C80B C81C 11.5(18) . . . . ?
C79A C80A C80B C81C 151.3(16) . . . . ?
C81B C81A C80B C80C 99.2(13) . . . . ?
C80A C81A C80B C80C 50.4(9) . . . . ?
C82A C81A C80B C80C 110.2(12) . . . . ?
C81C C81A C80B C80C 55.7(11) . . . . ?
C82B C81A C80B C80C 91.1(11) . . . . ?
C80C C81A C80B C80A -50.4(9) . . . . ?
C81B C81A C80B C80A 48.7(10) . . . . ?
C82A C81A C80B C80A 59.8(14) . . . . ?
C81C C81A C80B C80A 5.3(9) . . . . ?
C82B C81A C80B C80A 40.7(10) . . . . ?
C80C C81A C80B C79A 17.4(12) . . . . ?
C81B C81A C80B C79A 116.5(17) . . . . ?
C80A C81A C80B C79A 67.8(13) . . . . ?
C82A C81A C80B C79A 127.6(12) . . . . ?
C81C C81A C80B C79A 73.1(14) . . . . ?
C82B C81A C80B C79A 108.4(13) . . . . ?
C80C C81A C80B C79B 45.8(14) . . . . ?
C81B C81A C80B C79B 144.9(19) . . . . ?
C80A C81A C80B C79B 96.2(17) . . . . ?
C82A C81A C80B C79B 156.0(11) . . . . ?
C81C C81A C80B C79B 101.5(16) . . . . ?
C82B C81A C80B C79B 136.9(13) . . . . ?
C80C C81A C80B C81B -99.2(13) . . . . ?
C80A C81A C80B C81B -48.7(10) . . . . ?
C82A C81A C80B C81B 11.1(14) . . . . ?
C81C C81A C80B C81B -43.5(9) . . . . ?
C82B C81A C80B C81B -8.1(11) . . . . ?
C80C C81A C80B C81C -55.7(11) . . . . ?
C81B C81A C80B C81C 43.5(9) . . . . ?
C80A C81A C80B C81C -5.3(9) . . . . ?
C82A C81A C80B C81C 54.5(11) . . . . ?
C82B C81A C80B C81C 35.4(8) . . . . ?
C79B C79A C80B C80C 121.8(16) . . . . ?
C78 C79A C80B C80C -111.9(10) . . . . ?
C80A C79A C80B C80C -53.5(9) . . . . ?
C79B C79A C80B C80A 175.4(15) . . . . ?
C78 C79A C80B C80A -58.3(10) . . . . ?
C80C C79A C80B C80A 53.5(9) . . . . ?
C79B C79A C80B C81A 104.0(18) . . . . ?
C78 C79A C80B C81A -129.7(12) . . . . ?
C80C C79A C80B C81A -17.8(12) . . . . ?
C80A C79A C80B C81A -71.3(14) . . . . ?
C78 C79A C80B C79B 126.3(15) . . . . ?
C80C C79A C80B C79B -121.8(16) . . . . ?
C80A C79A C80B C79B -175.4(15) . . . . ?
C79B C79A C80B C81B -163.6(17) . . . . ?
C78 C79A C80B C81B -37.3(16) . . . . ?
C80C C79A C80B C81B 74.6(15) . . . . ?
C80A C79A C80B C81B 21.1(10) . . . . ?
C79B C79A C80B C81C 163.8(14) . . . . ?
C78 C79A C80B C81C -69.9(10) . . . . ?
C80C C79A C80B C81C 41.9(10) . . . . ?
C80A C79A C80B C81C -11.6(6) . . . . ?
C79A C79B C80B C80C -53.3(15) . . . . ?
C78 C79B C80B C80C -85.5(11) . . . . ?
C79A C79B C80B C80A -4.6(14) . . . . ?
C80C C79B C80B C80A 48.7(9) . . . . ?
C78 C79B C80B C80A -36.8(10) . . . . ?
C79A C79B C80B C81A -97.2(19) . . . . ?
C80C C79B C80B C81A -43.9(14) . . . . ?
C78 C79B C80B C81A -129.5(14) . . . . ?
C80C C79B C80B C79A 53.3(15) . . . . ?
C78 C79B C80B C79A -32.3(10) . . . . ?
C79A C79B C80B C81B 23(2) . . . . ?
C80C C79B C80B C81B 76(2) . . . . ?
C78 C79B C80B C81B -10(2) . . . . ?
C79A C79B C80B C81C -18.1(16) . . . . ?
C80C C79B C80B C81C 35.2(10) . . . . ?
C78 C79B C80B C81C -50.3(11) . . . . ?
C80C C80A C81B C81C 86.5(17) . . . . ?
C80B C80A C81B C81C 139.4(14) . . . . ?
C81A C80A C81B C81C 84.3(12) . . . . ?
C79A C80A C81B C81C 172.1(16) . . . . ?
C80C C80A C81B C81A 2.2(16) . . . . ?
C81C C80A C81B C81A -84.3(12) . . . . ?
C80B C80A C81B C81A 55.0(9) . . . . ?
C79A C80A C81B C81A 87.8(14) . . . . ?
C80C C80A C81B C82B 70.9(19) . . . . ?
C81C C80A C81B C82B -15.7(14) . . . . ?
C80B C80A C81B C82B 123.7(15) . . . . ?
C81A C80A C81B C82B 68.7(11) . . . . ?
C79A C80A C81B C82B 156.4(8) . . . . ?
C80C C80A C81B C80B -52.8(14) . . . . ?
C81C C80A C81B C80B -139.4(14) . . . . ?
C81A C80A C81B C80B -55.0(9) . . . . ?
C79A C80A C81B C80B 32.7(15) . . . . ?
C81C C80A C81B C80C -86.5(17) . . . . ?
C80B C80A C81B C80C 52.8(14) . . . . ?
C81A C80A C81B C80C -2.2(16) . . . . ?
C79A C80A C81B C80C 85.6(18) . . . . ?
C80C C80A C81B C82A 39(2) . . . . ?
C81C C80A C81B C82A -47.5(14) . . . . ?
C80B C80A C81B C82A 91.8(13) . . . . ?
C81A C80A C81B C82A 36.8(8) . . . . ?
C79A C80A C81B C82A 124.6(12) . . . . ?
C80B C81A C81B C81C -100.2(14) . . . . ?
C80C C81A C81B C81C -53.2(12) . . . . ?
C80A C81A C81B C81C -51.9(10) . . . . ?
C82A C81A C81B C81C 87.4(12) . . . . ?
C82B C81A C81B C81C 71.1(12) . . . . ?
C80B C81A C81B C80A -48.3(10) . . . . ?
C80C C81A C81B C80A -1.3(9) . . . . ?
C82A C81A C81B C80A 139.3(10) . . . . ?
C81C C81A C81B C80A 51.9(10) . . . . ?
C82B C81A C81B C80A 122.9(12) . . . . ?
C80B C81A C81B C82B -171.2(12) . . . . ?
C80C C81A C81B C82B -124.2(9) . . . . ?
C80A C81A C81B C82B -122.9(12) . . . . ?
C82A C81A C81B C82B 16.3(5) . . . . ?
C81C C81A C81B C82B -71.1(12) . . . . ?
C80C C81A C81B C80B 47.0(9) . . . . ?
C80A C81A C81B C80B 48.3(10) . . . . ?
C82A C81A C81B C80B -172.4(10) . . . . ?
C81C C81A C81B C80B 100.2(14) . . . . ?
C82B C81A C81B C80B 171.2(12) . . . . ?
C80B C81A C81B C80C -47.0(9) . . . . ?
C80A C81A C81B C80C 1.3(9) . . . . ?
C82A C81A C81B C80C 140.6(7) . . . . ?
C81C C81A C81B C80C 53.2(12) . . . . ?
C82B C81A C81B C80C 124.2(9) . . . . ?
C80B C81A C81B C82A 172.4(10) . . . . ?
C80C C81A C81B C82A -140.6(7) . . . . ?
C80A C81A C81B C82A -139.3(10) . . . . ?
C81C C81A C81B C82A -87.4(12) . . . . ?
C82B C81A C81B C82A -16.3(5) . . . . ?
C80C C80B C81B C81C 5.8(15) . . . . ?
C80A C80B C81B C81C -30.4(11) . . . . ?
C81A C80B C81B C81C 75.2(12) . . . . ?
C79A C80B C81B C81C -57.2(17) . . . . ?
C79B C80B C81B C81C -66(2) . . . . ?
C80C C80B C81B C80A 36.2(11) . . . . ?
C81A C80B C81B C80A 105.6(11) . . . . ?
C79A C80B C81B C80A -26.8(13) . . . . ?
C79B C80B C81B C80A -35.5(19) . . . . ?
C81C C80B C81B C80A 30.4(11) . . . . ?
C80C C80B C81B C81A -69.4(10) . . . . ?
C80A C80B C81B C81A -105.6(11) . . . . ?
C79A C80B C81B C81A -132.4(13) . . . . ?
C79B C80B C81B C81A -141.1(19) . . . . ?
C81C C80B C81B C81A -75.2(12) . . . . ?
C80C C80B C81B C82B -58(2) . . . . ?
C80A C80B C81B C82B -93.9(19) . . . . ?
C81A C80B C81B C82B 11.7(16) . . . . ?
C79A C80B C81B C82B -120.7(16) . . . . ?
C79B C80B C81B C82B -129.4(17) . . . . ?
C81C C80B C81B C82B -63.5(17) . . . . ?
C80A C80B C81B C80C -36.2(11) . . . . ?
C81A C80B C81B C80C 69.4(10) . . . . ?
C79A C80B C81B C80C -63.0(12) . . . . ?
C79B C80B C81B C80C -71.7(19) . . . . ?
C81C C80B C81B C80C -5.8(15) . . . . ?
C80C C80B C81B C82A -75.8(13) . . . . ?
C80A C80B C81B C82A -112.1(13) . . . . ?
C81A C80B C81B C82A -6.4(8) . . . . ?
C79A C80B C81B C82A -138.8(10) . . . . ?
C79B C80B C81B C82A -147.6(14) . . . . ?
C81C C80B C81B C82A -81.7(14) . . . . ?
C82B C82A C81B C81C 61.3(13) . . . . ?
C81A C82A C81B C81C -82.6(12) . . . . ?
C82B C82A C81B C80A 96.7(16) . . . . ?
C81A C82A C81B C80A -47.3(12) . . . . ?
C81C C82A C81B C80A 35.4(12) . . . . ?
C82B C82A C81B C81A 144.0(12) . . . . ?
C81C C82A C81B C81A 82.6(12) . . . . ?
C81A C82A C81B C82B -144.0(12) . . . . ?
C81C C82A C81B C82B -61.3(13) . . . . ?
C82B C82A C81B C80B 150.7(16) . . . . ?
C81A C82A C81B C80B 6.7(8) . . . . ?
C81C C82A C81B C80B 89.4(16) . . . . ?
C82B C82A C81B C80C 113.6(12) . . . . ?
C81A C82A C81B C80C -30.4(6) . . . . ?
C81C C82A C81B C80C 52.3(11) . . . . ?
C81A C82A C82B C81B 24.8(8) . . . . ?
C81C C82A C82B C81B 36.7(8) . . . . ?
C81A C82A C82B C81C -11.9(9) . . . . ?
C81B C82A C82B C81C -36.7(8) . . . . ?
C81B C82A C82B C81A -24.8(8) . . . . ?
C81C C82A C82B C81A 11.9(9) . . . . ?
C81C C81B C82B C82A -111.9(13) . . . . ?
C80A C81B C82B C82A -99.0(15) . . . . ?
C81A C81B C82B C82A -28.9(9) . . . . ?
C80B C81B C82B C82A -39(2) . . . . ?
C80C C81B C82B C82A -72.1(12) . . . . ?
C80A C81B C82B C81C 13.0(12) . . . . ?
C81A C81B C82B C81C 83.0(12) . . . . ?
C80B C81B C82B C81C 73.0(19) . . . . ?
C80C C81B C82B C81C 39.9(11) . . . . ?
C82A C81B C82B C81C 111.9(13) . . . . ?
C81C C81B C82B C81A -83.0(12) . . . . ?
C80A C81B C82B C81A -70.0(13) . . . . ?
C80B C81B C82B C81A -10.0(13) . . . . ?
C80C C81B C82B C81A -43.1(7) . . . . ?
C82A C81B C82B C81A 28.9(9) . . . . ?
C80B C81A C82B C82A 152.0(10) . . . . ?
C80C C81A C82B C82A -160.4(10) . . . . ?
C81B C81A C82B C82A 144.0(12) . . . . ?
C80A C81A C82B C82A 176.2(8) . . . . ?
C81C C81A C82B C82A -165.6(11) . . . . ?
C80B C81A C82B C81B 8.0(11) . . . . ?
C80C C81A C82B C81B 55.7(10) . . . . ?
C80A C81A C82B C81B 32.2(8) . . . . ?
C82A C81A C82B C81B -144.0(12) . . . . ?
C81C C81A C82B C81B 50.4(10) . . . . ?
C80B C81A C82B C81C -42.4(10) . . . . ?
C80C C81A C82B C81C 5.2(9) . . . . ?
C81B C81A C82B C81C -50.4(10) . . . . ?
C80A C81A C82B C81C -18.2(7) . . . . ?
C82A C81A C82B C81C 165.6(11) . . . . ?
C81C C80A C80C C80B 129.1(14) . . . . ?
C81B C80A C80C C80B 59.3(16) . . . . ?
C81A C80A C80C C80B 61.5(10) . . . . ?
C79A C80A C80C C80B -75.0(9) . . . . ?
C80B C80A C80C C81C -129.1(14) . . . . ?
C81B C80A C80C C81C -69.8(16) . . . . ?
C81A C80A C80C C81C -67.6(12) . . . . ?
C79A C80A C80C C81C 155.9(11) . . . . ?
C81C C80A C80C C81A 67.6(12) . . . . ?
C80B C80A C80C C81A -61.5(10) . . . . ?
C81B C80A C80C C81A -2.2(16) . . . . ?
C79A C80A C80C C81A -136.6(8) . . . . ?
C81C C80A C80C C79A -155.9(11) . . . . ?
C80B C80A C80C C79A 75.0(9) . . . . ?
C81B C80A C80C C79A 134.3(14) . . . . ?
C81A C80A C80C C79A 136.6(8) . . . . ?
C81C C80A C80C C81B 69.8(16) . . . . ?
C80B C80A C80C C81B -59.3(16) . . . . ?
C81A C80A C80C C81B 2.2(16) . . . . ?
C79A C80A C80C C81B -134.3(14) . . . . ?
C81C C80A C80C C79B -169.4(11) . . . . ?
C80B C80A C80C C79B 61.4(10) . . . . ?
C81B C80A C80C C79B 120.7(14) . . . . ?
C81A C80A C80C C79B 123.0(9) . . . . ?
C79A C80A C80C C79B -13.6(4) . . . . ?
C81A C80B C80C C80A -101.2(10) . . . . ?
C79A C80B C80C C80A 91.5(9) . . . . ?
C79B C80B C80C C80A 107.9(10) . . . . ?
C81B C80B C80C C80A -35.9(11) . . . . ?
C81C C80B C80C C80A -31.2(9) . . . . ?
C80A C80B C80C C81C 31.2(9) . . . . ?
C81A C80B C80C C81C -70.0(9) . . . . ?
C79A C80B C80C C81C 122.7(10) . . . . ?
C79B C80B C80C C81C 139.1(10) . . . . ?
C81B C80B C80C C81C -4.7(12) . . . . ?
C80A C80B C80C C81A 101.2(10) . . . . ?
C79A C80B C80C C81A -167.3(8) . . . . ?
C79B C80B C80C C81A -150.9(9) . . . . ?
C81B C80B C80C C81A 65.3(10) . . . . ?
C81C C80B C80C C81A 70.0(9) . . . . ?
C80A C80B C80C C79A -91.5(9) . . . . ?
C81A C80B C80C C79A 167.3(8) . . . . ?
C79B C80B C80C C79A 16.4(4) . . . . ?
C81B C80B C80C C79A -127.4(11) . . . . ?
C81C C80B C80C C79A -122.7(10) . . . . ?
C80A C80B C80C C81B 35.9(11) . . . . ?
C81A C80B C80C C81B -65.3(10) . . . . ?
C79A C80B C80C C81B 127.4(11) . . . . ?
C79B C80B C80C C81B 143.8(12) . . . . ?
C81C C80B C80C C81B 4.7(12) . . . . ?
C80A C80B C80C C79B -107.9(10) . . . . ?
C81A C80B C80C C79B 150.9(9) . . . . ?
C79A C80B C80C C79B -16.4(4) . . . . ?
C81B C80B C80C C79B -143.8(12) . . . . ?
C81C C80B C80C C79B -139.1(10) . . . . ?
C80B C81A C80C C80A 60.8(11) . . . . ?
C81B C81A C80C C80A 1.4(11) . . . . ?
C82A C81A C80C C80A -58.2(14) . . . . ?
C81C C81A C80C C80A -40.2(9) . . . . ?
C82B C81A C80C C80A -45.5(11) . . . . ?
C81B C81A C80C C80B -59.4(11) . . . . ?
C80A C81A C80C C80B -60.8(11) . . . . ?
C82A C81A C80C C80B -119.0(11) . . . . ?
C81C C81A C80C C80B -101.0(13) . . . . ?
C82B C81A C80C C80B -106.4(10) . . . . ?
C80B C81A C80C C81C 101.0(13) . . . . ?
C81B C81A C80C C81C 41.6(10) . . . . ?
C80A C81A C80C C81C 40.2(9) . . . . ?
C82A C81A C80C C81C -18.0(13) . . . . ?
C82B C81A C80C C81C -5.3(9) . . . . ?
C80B C81A C80C C79A -17.6(12) . . . . ?
C81B C81A C80C C79A -77.0(15) . . . . ?
C80A C81A C80C C79A -78.4(15) . . . . ?
C82A C81A C80C C79A -136.6(11) . . . . ?
C81C C81A C80C C79A -118.6(17) . . . . ?
C82B C81A C80C C79A -124.0(13) . . . . ?
C80B C81A C80C C81B 59.4(11) . . . . ?
C80A C81A C80C C81B -1.4(11) . . . . ?
C82A C81A C80C C81B -59.6(11) . . . . ?
C81C C81A C80C C81B -41.6(10) . . . . ?
C82B C81A C80C C81B -47.0(8) . . . . ?
C80B C81A C80C C79B -32.3(10) . . . . ?
C81B C81A C80C C79B -91.7(12) . . . . ?
C80A C81A C80C C79B -93.1(13) . . . . ?
C82A C81A C80C C79B -151.3(8) . . . . ?
C81C C81A C80C C79B -133.3(14) . . . . ?
C82B C81A C80C C79B -138.7(9) . . . . ?
C79B C79A C80C C80A -126.6(16) . . . . ?
C80B C79A C80C C80A -63.4(10) . . . . ?
C78 C79A C80C C80A 41.3(13) . . . . ?
C79B C79A C80C C80B -63.2(17) . . . . ?
C78 C79A C80C C80B 104.6(10) . . . . ?
C80A C79A C80C C80B 63.4(10) . . . . ?
C79B C79A C80C C81C -145.3(17) . . . . ?
C80B C79A C80C C81C -82.1(15) . . . . ?
C78 C79A C80C C81C 22.5(16) . . . . ?
C80A C79A C80C C81C -18.8(9) . . . . ?
C79B C79A C80C C81A -47(2) . . . . ?
C80B C79A C80C C81A 16.4(11) . . . . ?
C78 C79A C80C C81A 121.0(12) . . . . ?
C80A C79A C80C C81A 79.7(15) . . . . ?
C79B C79A C80C C81B -103.3(16) . . . . ?
C80B C79A C80C C81B -40.1(10) . . . . ?
C78 C79A C80C C81B 64.6(11) . . . . ?
C80A C79A C80C C81B 23.3(8) . . . . ?
C80B C79A C80C C79B 63.2(17) . . . . ?
C78 C79A C80C C79B 167.8(18) . . . . ?
C80A C79A C80C C79B 126.6(16) . . . . ?
C81C C81B C80C C80A -72.3(17) . . . . ?
C81A C81B C80C C80A -177(2) . . . . ?
C82B C81B C80C C80A -119.8(19) . . . . ?
C80B C81B C80C C80A 100.5(19) . . . . ?
C82A C81B C80C C80A -146.4(18) . . . . ?
C81C C81B C80C C80B -172.8(19) . . . . ?
C80A C81B C80C C80B -100.5(19) . . . . ?
C81A C81B C80C C80B 82.2(12) . . . . ?
C82B C81B C80C C80B 139.7(15) . . . . ?
C82A C81B C80C C80B 113.1(13) . . . . ?
C80A C81B C80C C81C 72.3(17) . . . . ?
C81A C81B C80C C81C -105.0(14) . . . . ?
C82B C81B C80C C81C -47.5(12) . . . . ?
C80B C81B C80C C81C 172.8(19) . . . . ?
C82A C81B C80C C81C -74.1(13) . . . . ?
C81C C81B C80C C81A 105.0(14) . . . . ?
C80A C81B C80C C81A 177(2) . . . . ?
C82B C81B C80C C81A 57.4(9) . . . . ?
C80B C81B C80C C81A -82.2(12) . . . . ?
C82A C81B C80C C81A 30.9(6) . . . . ?
C81C C81B C80C C79A -120.1(14) . . . . ?
C80A C81B C80C C79A -47.8(15) . . . . ?
C81A C81B C80C C79A 134.9(10) . . . . ?
C82B C81B C80C C79A -167.7(8) . . . . ?
C80B C81B C80C C79A 52.7(12) . . . . ?
C82A C81B C80C C79A 165.8(7) . . . . ?
C81C C81B C80C C79B -137.7(14) . . . . ?
C80A C81B C80C C79B -65.3(16) . . . . ?
C81A C81B C80C C79B 117.4(10) . . . . ?
C82B C81B C80C C79B 174.8(8) . . . . ?
C80B C81B C80C C79B 35.2(12) . . . . ?
C82A C81B C80C C79B 148.3(8) . . . . ?
C79A C79B C80C C80A 53.2(16) . . . . ?
C80B C79B C80C C80A -58.0(11) . . . . ?
C78 C79B C80C C80A 45.7(11) . . . . ?
C79A C79B C80C C80B 111.3(17) . . . . ?
C78 C79B C80C C80B 103.8(10) . . . . ?
C79A C79B C80C C81C 43(2) . . . . ?
C80B C79B C80C C81C -68.0(16) . . . . ?
C78 C79B C80C C81C 35.7(16) . . . . ?
C79A C79B C80C C81A 142.6(17) . . . . ?
C80B C79B C80C C81A 31.3(10) . . . . ?
C78 C79B C80C C81A 135.1(10) . . . . ?
C80B C79B C80C C79A -111.3(17) . . . . ?
C78 C79B C80C C79A -7.5(11) . . . . ?
C79A C79B C80C C81B 82.2(16) . . . . ?
C80B C79B C80C C81B -29.1(10) . . . . ?
C78 C79B C80C C81B 74.6(10) . . . . ?
C80C C80A C81C C81B -119.9(14) . . . . ?
C80B C80A C81C C81B -55.1(18) . . . . ?
C81A C80A C81C C81B -64.7(10) . . . . ?
C79A C80A C81C C81B -169(2) . . . . ?
C80B C80A C81C C80C 64.8(15) . . . . ?
C81B C80A C81C C80C 119.9(14) . . . . ?
C81A C80A C81C C80C 55.2(10) . . . . ?
C79A C80A C81C C80C -50(2) . . . . ?
C80C C80A C81C C82B -101.3(18) . . . . ?
C80B C80A C81C C82B -36(3) . . . . ?
C81B C80A C81C C82B 18.7(17) . . . . ?
C81A C80A C81C C82B -46.0(15) . . . . ?
C79A C80A C81C C82B -150.8(13) . . . . ?
C80C C80A C81C C81A -55.2(10) . . . . ?
C80B C80A C81C C81A 9.6(15) . . . . ?
C81B C80A C81C C81A 64.7(10) . . . . ?
C79A C80A C81C C81A -105(2) . . . . ?
C80C C80A C81C C80B -64.8(15) . . . . ?
C81B C80A C81C C80B 55.1(18) . . . . ?
C81A C80A C81C C80B -9.6(15) . . . . ?
C79A C80A C81C C80B -114(3) . . . . ?
C80C C80A C81C C82A -78.1(14) . . . . ?
C80B C80A C81C C82A -13(2) . . . . ?
C81B C80A C81C C82A 41.8(12) . . . . ?
C81A C80A C81C C82A -22.9(8) . . . . ?
C79A C80A C81C C82A -127.6(17) . . . . ?
C81A C81B C81C C80A 85.2(10) . . . . ?
C82B C81B C81C C80A 165.3(13) . . . . ?
C80B C81B C81C C80A 29.8(10) . . . . ?
C80C C81B C81C C80A 34.2(8) . . . . ?
C82A C81B C81C C80A 139.4(12) . . . . ?
C80A C81B C81C C80C -34.2(8) . . . . ?
C81A C81B C81C C80C 51.0(9) . . . . ?
C82B C81B C81C C80C 131.1(10) . . . . ?
C80B C81B C81C C80C -4.4(12) . . . . ?
C82A C81B C81C C80C 105.2(9) . . . . ?
C80A C81B C81C C82B -165.3(13) . . . . ?
C81A C81B C81C C82B -80.1(7) . . . . ?
C80B C81B C81C C82B -135.5(12) . . . . ?
C80C C81B C81C C82B -131.1(10) . . . . ?
C82A C81B C81C C82B -25.9(4) . . . . ?
C80A C81B C81C C81A -85.2(10) . . . . ?
C82B C81B C81C C81A 80.1(7) . . . . ?
C80B C81B C81C C81A -55.5(9) . . . . ?
C80C C81B C81C C81A -51.0(9) . . . . ?
C82A C81B C81C C81A 54.1(5) . . . . ?
C80A C81B C81C C80B -29.8(10) . . . . ?
C81A C81B C81C C80B 55.5(9) . . . . ?
C82B C81B C81C C80B 135.5(12) . . . . ?
C80C C81B C81C C80B 4.4(12) . . . . ?
C82A C81B C81C C80B 109.6(11) . . . . ?
C80A C81B C81C C82A -139.4(12) . . . . ?
C81A C81B C81C C82A -54.1(5) . . . . ?
C82B C81B C81C C82A 25.9(4) . . . . ?
C80B C81B C81C C82A -109.6(11) . . . . ?
C80C C81B C81C C82A -105.2(9) . . . . ?
C80B C80C C81C C80A -43.6(12) . . . . ?
C81A C80C C81C C80A -105.2(13) . . . . ?
C79A C80C C81C C80A 28.6(13) . . . . ?
C81B C80C C81C C80A -49.2(13) . . . . ?
C79B C80C C81C C80A 15.0(16) . . . . ?
C80A C80C C81C C81B 49.2(13) . . . . ?
C80B C80C C81C C81B 5.6(15) . . . . ?
C81A C80C C81C C81B -56.0(12) . . . . ?
C79A C80C C81C C81B 77.8(15) . . . . ?
C79B C80C C81C C81B 64.2(18) . . . . ?
C80A C80C C81C C82B 112.7(18) . . . . ?
C80B C80C C81C C82B 69.1(17) . . . . ?
C81A C80C C81C C82B 7.5(13) . . . . ?
C79A C80C C81C C82B 141.3(11) . . . . ?
C81B C80C C81C C82B 63.5(15) . . . . ?
C79B C80C C81C C82B 127.7(14) . . . . ?
C80A C80C C81C C81A 105.2(13) . . . . ?
C80B C80C C81C C81A 61.6(10) . . . . ?
C79A C80C C81C C81A 133.8(13) . . . . ?
C81B C80C C81C C81A 56.0(12) . . . . ?
C79B C80C C81C C81A 120.2(15) . . . . ?
C80A C80C C81C C80B 43.6(13) . . . . ?
C81A C80C C81C C80B -61.6(10) . . . . ?
C79A C80C C81C C80B 72.3(13) . . . . ?
C81B C80C C81C C80B -5.6(15) . . . . ?
C79B C80C C81C C80B 58.6(14) . . . . ?
C80A C80C C81C C82A 115.3(14) . . . . ?
C80B C80C C81C C82A 71.6(12) . . . . ?
C81A C80C C81C C82A 10.1(7) . . . . ?
C79A C80C C81C C82A 143.9(9) . . . . ?
C81B C80C C81C C82A 66.0(11) . . . . ?
C79B C80C C81C C82A 130.3(12) . . . . ?
C82A C82B C81C C80A 58(2) . . . . ?
C81B C82B C81C C80A -17.0(15) . . . . ?
C81A C82B C81C C80A 45.7(16) . . . . ?
C82A C82B C81C C81B 74.9(14) . . . . ?
C81A C82B C81C C81B 62.6(11) . . . . ?
C82A C82B C81C C80C 6.0(18) . . . . ?
C81B C82B C81C C80C -69.0(16) . . . . ?
C81A C82B C81C C80C -6.3(11) . . . . ?
C82A C82B C81C C81A 12.3(9) . . . . ?
C81B C82B C81C C81A -62.6(11) . . . . ?
C82A C82B C81C C80B 41.6(13) . . . . ?
C81B C82B C81C C80B -33.4(11) . . . . ?
C81A C82B C81C C80B 29.3(6) . . . . ?
C81B C82B C81C C82A -74.9(14) . . . . ?
C81A C82B C81C C82A -12.3(9) . . . . ?
C80B C81A C81C C80A -6.1(10) . . . . ?
C80C C81A C81C C80A 41.0(9) . . . . ?
C81B C81A C81C C80A -65.8(13) . . . . ?
C82A C81A C81C C80A -152.1(10) . . . . ?
C82B C81A C81C C80A -145.3(13) . . . . ?
C80B C81A C81C C81B 59.8(13) . . . . ?
C80C C81A C81C C81B 106.8(15) . . . . ?
C80A C81A C81C C81B 65.8(13) . . . . ?
C82A C81A C81C C81B -86.3(13) . . . . ?
C82B C81A C81C C81B -79.5(13) . . . . ?
C80B C81A C81C C80C -47.1(9) . . . . ?
C81B C81A C81C C80C -106.8(15) . . . . ?
C80A C81A C81C C80C -41.0(9) . . . . ?
C82A C81A C81C C80C 166.9(9) . . . . ?
C82B C81A C81C C80C 173.7(11) . . . . ?
C80B C81A C81C C82B 139.2(9) . . . . ?
C80C C81A C81C C82B -173.7(11) . . . . ?
C81B C81A C81C C82B 79.5(13) . . . . ?
C80A C81A C81C C82B 145.3(13) . . . . ?
C82A C81A C81C C82B -6.8(5) . . . . ?
C80C C81A C81C C80B 47.1(9) . . . . ?
C81B C81A C81C C80B -59.8(13) . . . . ?
C80A C81A C81C C80B 6.1(10) . . . . ?
C82A C81A C81C C80B -146.1(8) . . . . ?
C82B C81A C81C C80B -139.2(9) . . . . ?
C80B C81A C81C C82A 146.1(8) . . . . ?
C80C C81A C81C C82A -166.9(9) . . . . ?
C81B C81A C81C C82A 86.3(13) . . . . ?
C80A C81A C81C C82A 152.1(10) . . . . ?
C82B C81A C81C C82A 6.8(5) . . . . ?
C80C C80B C81C C80A 80.3(18) . . . . ?
C81A C80B C81C C80A 167(2) . . . . ?
C79A C80B C81C C80A 28.3(16) . . . . ?
C79B C80B C81C C80A 34.2(17) . . . . ?
C81B C80B C81C C80A -107(2) . . . . ?
C80C C80B C81C C81B -173(2) . . . . ?
C80A C80B C81C C81B 107(2) . . . . ?
C81A C80B C81C C81B -85.7(14) . . . . ?
C79A C80B C81C C81B 135.5(15) . . . . ?
C79B C80B C81C C81B 141.4(16) . . . . ?
C80A C80B C81C C80C -80.3(18) . . . . ?
C81A C80B C81C C80C 86.9(12) . . . . ?
C79A C80B C81C C80C -51.9(11) . . . . ?
C79B C80B C81C C80C -46.1(12) . . . . ?
C81B C80B C81C C80C 173(2) . . . . ?
C80C C80B C81C C82B -127.9(14) . . . . ?
C80A C80B C81C C82B 152(2) . . . . ?
C81A C80B C81C C82B -41.0(9) . . . . ?
C79A C80B C81C C82B -179.8(8) . . . . ?
C79B C80B C81C C82B -174.0(8) . . . . ?
C81B C80B C81C C82B 44.6(14) . . . . ?
C80C C80B C81C C81A -86.9(12) . . . . ?
C80A C80B C81C C81A -167(2) . . . . ?
C79A C80B C81C C81A -138.8(9) . . . . ?
C79B C80B C81C C81A -132.9(11) . . . . ?
C81B C80B C81C C81A 85.7(14) . . . . ?
C80C C80B C81C C82A -111.7(12) . . . . ?
C80A C80B C81C C82A 168.0(19) . . . . ?
C81A C80B C81C C82A -24.8(6) . . . . ?
C79A C80B C81C C82A -163.7(6) . . . . ?
C79B C80B C81C C82A -157.8(8) . . . . ?
C81B C80B C81C C82A 60.8(13) . . . . ?
C82B C82A C81C C80A -134.9(18) . . . . ?
C81A C82A C81C C80A 29.4(11) . . . . ?
C81B C82A C81C C80A -38.8(13) . . . . ?
C82B C82A C81C C81B -96.1(15) . . . . ?
C81A C82A C81C C81B 68.1(12) . . . . ?
C82B C82A C81C C80C -175.1(15) . . . . ?
C81A C82A C81C C80C -10.8(8) . . . . ?
C81B C82A C81C C80C -79.0(14) . . . . ?
C81A C82A C81C C82B 164.3(12) . . . . ?
C81B C82A C81C C82B 96.1(15) . . . . ?
C82B C82A C81C C81A -164.3(12) . . . . ?
C81B C82A C81C C81A -68.1(12) . . . . ?
C82B C82A C81C C80B -140.9(12) . . . . ?
C81A C82A C81C C80B 23.4(6) . . . . ?
C81B C82A C81C C80B -44.7(11) . . . . ?
C5G N1G C1G C2G -0.4(3) . . . . ?
C5G N1G C1G C6G 179.8(2) . . . . ?
N1G C1G C2G C3G -0.3(4) . . . . ?
C6G C1G C2G C3G 179.5(3) . . . . ?
C1G C2G C3G C4G 0.7(4) . . . . ?
C2G C3G C4G C5G -0.5(4) . . . . ?
C1G N1G C5G C4G 0.7(4) . . . . ?
C3G C4G C5G N1G -0.3(4) . . . . ?
C15G N11G C11G C12G -1.7(4) . . . . ?
C15G N11G C11G C16G 177.5(3) . . . . ?
N11G C11G C12G C13G 1.8(4) . . . . ?
C16G C11G C12G C13G -177.3(3) . . . . ?
C11G C12G C13G C14G -0.6(5) . . . . ?
C12G C13G C14G C15G -0.6(4) . . . . ?
C11G N11G C15G C14G 0.4(4) . . . . ?
C13G C14G C15G N11G 0.8(4) . . . . ?
C25G N21G C21G C22G -2.1(3) . . . . ?
C25G N21G C21G C26G 177.5(2) . . . . ?
N21G C21G C22G C23G 1.6(4) . . . . ?
C26G C21G C22G C23G -177.9(2) . . . . ?
C21G C22G C23G C24G 0.4(4) . . . . ?
C22G C23G C24G C25G -1.8(4) . . . . ?
C21G N21G C25G C24G 0.6(3) . . . . ?
C23G C24G C25G N21G 1.3(4) . . . . ?
C35G N31G C31G C32G -0.8(3) . . . . ?
C35G N31G C31G C36G 178.1(2) . . . . ?
N31G C31G C32G C33G 1.4(4) . . . . ?
C36G C31G C32G C33G -177.4(2) . . . . ?
C31G C32G C33G C34G -0.7(4) . . . . ?
C32G C33G C34G C35G -0.6(4) . . . . ?
C31G N31G C35G C34G -0.6(4) . . . . ?
C33G C34G C35G N31G 1.2(4) . . . . ?
C45G N41G C41G C42G 0.0 . . . . ?
C45G N41G C41G C46G 178.7 . . . . ?
N41G C41G C42G C43G 0.0 . . . . ?
C46G C41G C42G C43G -178.6 . . . . ?
C41G C42G C43G C44G 0.0 . . . . ?
C42G C43G C44G C45G 0.0 . . . . ?
C43G C44G C45G N41G 0.0 . . . . ?
C41G N41G C45G C44G 0.0 . . . . ?
C55G N51G C51G C56G -179.1 . . . . ?
C55G N51G C51G C52G 0.0 . . . . ?
C56G C51G C52G C53G 179.0 . . . . ?
N51G C51G C52G C53G 0.0 . . . . ?
C51G C52G C53G C54G 0.0 . . . . ?
C52G C53G C54G C55G 0.0 . . . . ?
C53G C54G C55G N51G 0.0 . . . . ?
C51G N51G C55G C54G 0.0 . . . . ?
